data_7119283
loop_
_publ_author_name
'Kazeminejad, Neda'
'Munzel, Denise'
'Gamer, Michael T.'
'Roesky, Peter W.'

_publ_section_title
;
 Bis(amidinate) ligands in early lanthanide chemistry - synthesis,
 structures, and hydroamination catalysis.
;
_journal_issue 6
_journal_name_full 'Chemical communications (Cambridge, England)'
_journal_page_first 1060
_journal_page_last 1063
_journal_paper_doi 10.1039/c6cc08958e
_journal_volume 53
_journal_year 2017
_chemical_formula_moiety 'C104 H120 N10 O4 Si4 Sm2, 3(C4 H8 O)'
_chemical_formula_sum 'C116 H144 N10 O7 Si4 Sm2'
_chemical_formula_weight 2203.46
_space_group_crystal_system triclinic
_space_group_IT_number 2
_space_group_name_Hall '-P 1'
_space_group_name_H-M_alt 'P -1'
_symmetry_space_group_name_Hall '-P 1'
_symmetry_space_group_name_H-M 'P -1'
_atom_sites_solution_hydrogens geom
_atom_sites_solution_primary direct
_audit_creation_date 2016-07-18
_audit_creation_method
;
Olex2 1.2
(compiled 2016.02.19 svn.r3266 for OlexSys, GUI svn.r5155)
;
_audit_update_record
;
2016-11-09 deposited with the CCDC.
2016-12-19 downloaded from the CCDC.
;
_cell_angle_alpha 82.107(9)
_cell_angle_beta 81.378(9)
_cell_angle_gamma 68.045(8)
_cell_formula_units_Z 2
_cell_length_a 16.7981(17)
_cell_length_b 18.7804(19)
_cell_length_c 19.323(2)
_cell_measurement_reflns_used 19780
_cell_measurement_temperature 150
_cell_measurement_theta_max 26.02
_cell_measurement_theta_min 1.31
_cell_volume 5567.9(10)
_computing_cell_refinement 'STOE X-AREA, PLATON (A.L.Spek, 2009)'
_computing_data_collection 'STOE X-AREA'
_computing_data_reduction 'STOE X-RED & LANA, PLATON (A.L.Spek, 2009)'
_computing_molecular_graphics 'Olex2 (Dolomanov et al., 2009)'
_computing_publication_material 'Olex2 (Dolomanov et al., 2009)'
_computing_structure_refinement 'ShelXL (Sheldrick, 2015)'
_computing_structure_solution 'SIR2004 (Burla et al., 2007)'
_diffrn_ambient_temperature 150.0
_diffrn_detector 'image plate (34cm diameter)'
_diffrn_detector_area_resol_mean 6.67
_diffrn_detector_type 'STOE image plate'
_diffrn_measured_fraction_theta_full 0.984
_diffrn_measured_fraction_theta_max 0.977
_diffrn_measurement_device 'two-circle goniometer'
_diffrn_measurement_device_type 'STOE IPDS 2'
_diffrn_measurement_method '\w scans'
_diffrn_radiation_collimation '0.5mm monocapillary'
_diffrn_radiation_monochromator 'plane graphite'
_diffrn_radiation_type MoK\a
_diffrn_radiation_wavelength 0.71073
_diffrn_reflns_av_R_equivalents 0.0661
_diffrn_reflns_av_unetI/netI 0.1240
_diffrn_reflns_Laue_measured_fraction_full 0.984
_diffrn_reflns_Laue_measured_fraction_max 0.977
_diffrn_reflns_limit_h_max 20
_diffrn_reflns_limit_h_min -20
_diffrn_reflns_limit_k_max 23
_diffrn_reflns_limit_k_min -23
_diffrn_reflns_limit_l_max 22
_diffrn_reflns_limit_l_min -23
_diffrn_reflns_number 37109
_diffrn_reflns_point_group_measured_fraction_full 0.984
_diffrn_reflns_point_group_measured_fraction_max 0.977
_diffrn_reflns_theta_full 26.000
_diffrn_reflns_theta_max 26.132
_diffrn_reflns_theta_min 1.315
_diffrn_source 'sealed tube, 12x0.4mm long-fine focus'
_exptl_absorpt_coefficient_mu 1.145
_exptl_absorpt_correction_T_max 0.8470
_exptl_absorpt_correction_T_min 0.6418
_exptl_absorpt_correction_type integration
_exptl_absorpt_process_details 'STOE X-RED & X-SHAPE'
_exptl_crystal_colour yellow
_exptl_crystal_colour_primary yellow
_exptl_crystal_density_diffrn 1.314
_exptl_crystal_description prism
_exptl_crystal_F_000 2292
_exptl_crystal_size_max 0.535
_exptl_crystal_size_mid 0.359
_exptl_crystal_size_min 0.159
_refine_diff_density_max 1.801
_refine_diff_density_min -1.002
_refine_diff_density_rms 0.120
_refine_ls_extinction_method none
_refine_ls_goodness_of_fit_ref 0.841
_refine_ls_hydrogen_treatment constr
_refine_ls_matrix_type full
_refine_ls_number_parameters 1169
_refine_ls_number_reflns 21650
_refine_ls_number_restraints 148
_refine_ls_restrained_S_all 0.839
_refine_ls_R_factor_all 0.1025
_refine_ls_R_factor_gt 0.0558
_refine_ls_shift/su_max 0.001
_refine_ls_shift/su_mean 0.000
_refine_ls_structure_factor_coef Fsqd
_refine_ls_weighting_details 'w=1/[\s^2^(Fo^2^)+(0.0766P)^2^] where P=(Fo^2^+2Fc^2^)/3'
_refine_ls_weighting_scheme calc
_refine_ls_wR_factor_gt 0.1305
_refine_ls_wR_factor_ref 0.1429
_reflns_Friedel_coverage 0.000
_reflns_number_gt 11795
_reflns_number_total 21650
_reflns_threshold_expression 'I > 2\s(I)'
_cod_data_source_file c6cc08958e2.cif
_cod_data_source_block 3
_cod_depositor_comments 'Adding full bibliography for 7119278--7119283.cif.'
_cod_original_cell_volume 5567.9(11)
_cod_database_code 7119283
_shelx_space_group_comment
;
The symmetry employed for this shelxl refinement is uniquely defined
by the following loop, which should always be used as a source of
symmetry information in preference to the above space-group names.
They are only intended as comments.
;
_olex2_refinement_description
;
1. Fixed Uiso
 At 1.2 times of:
  All C(H) groups, All C(H,H) groups
 At 1.5 times of:
  All C(H,H,H) groups, All C(H,H,H,H,H,H) groups
2. Restrained distances
 Si4A-C96A
 1.9 with sigma of 0.002
 Si4B-C96B
 1.9 with sigma of 0.002
 C115-C116
 1.53 with sigma of 0.002
 C111-C112
 1.53 with sigma of 0.002
3. Uiso/Uaniso restraints and constraints
C27A \\sim C27B: within 1.7A with sigma of 0.004 and sigma for terminal atoms
of 0.008
O4 \\sim C1C \\sim C1D \\sim C104 \\sim C105: within 1.7A with sigma of 0.008
and sigma for terminal atoms of 0.016
C1A \\sim C1B \\sim C102 \\sim C103: within 1.7A with sigma of 0.008 and sigma
for terminal atoms of 0.016
Uanis(C96A) = Uanis(C97A)
Uanis(C97B) = Uanis(C96B)
4. Rigid body (RIGU) restrains
 C22A, C23A, C24A, C25A, C26A, C27A, C28A
 with sigma for 1-2 distances of 0.004 and sigma for 1-3 distances of 0.004
 C22B, C23B, C24B, C25B, C26B, C27B, C28B
 with sigma for 1-2 distances of 0.004 and sigma for 1-3 distances of 0.004
5. Others
 Fixed Sof: Si4A(0.4) Si4B(0.6) H95d(0.6) H95e(0.6) H95f(0.6) H95a(0.4)
 H95b(0.4) H95c(0.4) C1A(0.7) H1Aa(0.7) H1Ab(0.7) C1B(0.7) H1Ba(0.7) H1Bb(0.7)
 C22A(0.7) C23A(0.7) H23A(0.7) C24A(0.7) H24A(0.7) C25A(0.7) C26A(0.7)
 H26A(0.7) C27A(0.7) H27A(0.7) C28A(0.7) H28a(0.7) H28b(0.7) H28c(0.7)
 C96A(0.4) H96a(0.4) H96b(0.4) H96c(0.4) C97A(0.4) H97a(0.4) H97b(0.4)
 H97c(0.4) C102(0.7) H10e(0.7) H10f(0.7) C103(0.7) H10g(0.7) H10h(0.7) C1C(0.3)
 H1Ca(0.3) H1Cb(0.3) C1D(0.3) H1Da(0.3) H1Db(0.3) C25B(0.3) C26B(0.3) H26B(0.3)
 C27B(0.3) H27B(0.3) C22B(0.3) C23B(0.3) H23B(0.3) C24B(0.3) H24B(0.3)
 C28B(0.3) H28d(0.3) H28e(0.3) H28f(0.3) C96B(0.6) H96d(0.6) H96e(0.6)
 H96f(0.6) C97B(0.6) H97d(0.6) H97e(0.6) H97f(0.6) C104(0.3) H10i(0.3)
 H10j(0.3) C105(0.3) H10k(0.3) H10l(0.3)
6.a Secondary CH2 refined with riding coordinates:
 C98(H98a,H98b), C99(H99a,H99b), C100(H10a,H10b), C101(H10c,H10d), C1A(H1Aa,
 H1Ab), C1B(H1Ba,H1Bb), C102(H10e,H10f), C103(H10g,H10h), C1C(H1Ca,H1Cb),
 C1D(H1Da,H1Db), C104(H10i,H10j), C105(H10k,H10l), C110(H11a,H11b), C111(H11c,
 H11d), C112(H11e,H11f), C113(H11g,H11h), C106(H10m,H10n), C107(H10o,H10p),
 C108(H10q,H10r), C109(H10s,H10t), C114(H11i,H11j), C115(H11k,H11l), C116(H11m,
 H11n), C117(H11o,H11p)
6.b Me refined with riding coordinates:
 C95(H95d,H95e,H95f), C95(H95a,H95b,H95c)
6.c Aromatic/amide H refined with riding coordinates:
 C3(H3), C4(H4), C5(H5), C10(H10), C11(H11), C12(H12), C20(H20), C16(H16),
 C17(H17), C19(H19), C34(H34), C33(H33), C31(H31), C30(H30), C37(H37), C38(H38),
  C40(H40), C41(H41), C47(H47), C46(H46), C45(H45), C54(H54), C53(H53),
 C55(H55), C62(H62), C60(H60), C59(H59), C63(H63), C69(H69), C67(H67), C66(H66),
  C70(H70), C73(H73), C77(H77), C76(H76), C74(H74), C84(H84), C83(H83),
 C81(H81), C80(H80), C23A(H23A), C24A(H24A), C26A(H26A), C27A(H27A), C26B(H26B),
  C27B(H27B), C23B(H23B), C24B(H24B)
6.d Fitted hexagon refined as free rotating group:
 C6(C7,C2,C3,C4,C5), C13(C8,C9,C10,C11,C12), C20(C15,C16,C17,C18,C19), C29(C34,
 C33,C32,C31,C30), C37(C38,C39,C40,C41,C36), C48(C47,C46,C45,C44,C49), C54(C53,
 C52,C51,C56,C55), C62(C61,C60,C59,C58,C63), C69(C68,C67,C66,C65,C70), C73(C72,
 C77,C76,C75,C74), C79(C84,C83,C82,C81,C80), C25B(C26B,C27B,C22B,C23B,C24B)
6.e Idealised Me refined as rotating group:
 C21(H21a,H21b,H21c), C35(H35a,H35b,H35c), C42(H42a,H42b,H42c), C64(H64a,H64b,
 H64c), C71(H71a,H71b,H71c), C78(H78a,H78b,H78c), C85(H85a,H85b,H85c), C86(H86a,
 H86b,H86c), C87(H87a,H87b,H87c), C88(H88a,H88b,H88c), C89(H89a,H89b,H89c),
 C90(H90a,H90b,H90c), C91(H91a,H91b,H91c), C92(H92a,H92b,H92c), C93(H93a,H93b,
 H93c), C94(H94a,H94b,H94c), C28A(H28a,H28b,H28c), C96A(H96a,H96b,H96c),
 C97A(H97a,H97b,H97c), C28B(H28d,H28e,H28f), C96B(H96d,H96e,H96f), C97B(H97d,
 H97e,H97f)
;
_shelx_shelxl_version_number 2014/7
_olex2_submission_special_instructions 'No special instructions were received'

loop_
_space_group_symop_operation_xyz
'x, y, z'
'-x, -y, -z'

loop_
_atom_site_label
_atom_site_type_symbol
_atom_site_fract_x
_atom_site_fract_y
_atom_site_fract_z
_atom_site_U_iso_or_equiv
_atom_site_adp_type
_atom_site_occupancy
_atom_site_site_symmetry_order
_atom_site_calc_flag
_atom_site_refinement_flags_posn
_atom_site_refinement_flags_adp
_atom_site_refinement_flags_occupancy
_atom_site_disorder_assembly
_atom_site_disorder_group
Sm1 Sm 0.73668(2) 0.83996(2) 0.29394(2) 0.03585(10) Uani 1 1 d . . . . .
Sm2 Sm 1.25645(2) 0.57879(2) 0.24462(2) 0.04516(11) Uani 1 1 d . . . . .
Si1 Si 0.53470(12) 0.98913(12) 0.30988(10) 0.0555(5) Uani 1 1 d . . . . .
Si2 Si 0.53362(13) 0.82950(14) 0.31391(13) 0.0649(6) Uani 1 1 d . . . . .
Si3 Si 1.45473(13) 0.46305(12) 0.15831(14) 0.0659(6) Uani 1 1 d . . . . .
Si4A Si 1.4637(9) 0.5595(8) 0.2765(5) 0.050(2) Uani 0.4 1 d D . P A 1
Si4B Si 1.4613(6) 0.5687(6) 0.2485(4) 0.069(2) Uani 0.6 1 d D . P A 2
O1 O 0.9618(3) 0.5775(2) 0.1683(2) 0.0424(10) Uani 1 1 d . . . . .
O2 O 1.0346(2) 0.8880(2) 0.2562(2) 0.0354(9) Uani 1 1 d . . . . .
O3 O 0.7420(3) 0.7871(3) 0.4180(2) 0.0498(11) Uani 1 1 d . . . . .
O4 O 1.2616(4) 0.5211(3) 0.3688(3) 0.0773(16) Uani 1 1 d . U . . .
N1 N 0.7449(3) 0.7838(3) 0.1869(3) 0.0395(12) Uani 1 1 d . . . . .
N2 N 0.8274(3) 0.7066(3) 0.2661(3) 0.0440(13) Uani 1 1 d . . . . .
N3 N 1.1992(3) 0.4769(3) 0.2318(3) 0.0454(13) Uani 1 1 d . . . . .
N4 N 1.1501(3) 0.5899(3) 0.1687(3) 0.0487(13) Uani 1 1 d . . . . .
N5 N 0.8100(3) 0.9120(3) 0.3388(2) 0.0384(12) Uani 1 1 d . . . . .
N6 N 0.8155(3) 0.9140(3) 0.2224(2) 0.0375(11) Uani 1 1 d . . . . .
N7 N 1.1758(3) 0.7067(3) 0.2941(3) 0.0425(12) Uani 1 1 d . . . . .
N8 N 1.2411(3) 0.7024(3) 0.1833(3) 0.0426(12) Uani 1 1 d . . . . .
N9 N 0.5874(3) 0.8922(3) 0.3097(3) 0.0518(14) Uani 1 1 d . . . . .
N10 N 1.4056(3) 0.5289(3) 0.2183(4) 0.0581(16) Uani 1 1 d . . . . .
C1 C 0.7938(4) 0.7126(3) 0.2074(3) 0.0401(14) Uani 1 1 d . . . . .
C6 C 0.8881(2) 0.5283(2) 0.1099(2) 0.0473(16) Uani 1 1 d . . . . .
C7 C 0.8833(2) 0.5856(2) 0.1506(2) 0.0441(15) Uani 1 1 d G . . . .
C2 C 0.8042(3) 0.6430(2) 0.1678(2) 0.0456(16) Uani 1 1 d G . . . .
C3 C 0.7299(2) 0.6430(2) 0.1443(2) 0.0518(17) Uani 1 1 d G . . . .
H3 H 0.6758 0.6823 0.1560 0.062 Uiso 1 1 calc R . . . .
C4 C 0.7347(2) 0.5857(2) 0.1036(3) 0.0554(18) Uani 1 1 d G . . . .
H4 H 0.6839 0.5857 0.0875 0.067 Uiso 1 1 calc R . . . .
C5 C 0.8138(3) 0.5283(2) 0.0864(2) 0.0562(18) Uani 1 1 d G . . . .
H5 H 0.8171 0.4891 0.0586 0.067 Uiso 1 1 calc R . . . .
C13 C 1.1073(2) 0.4849(2) 0.1381(2) 0.0441(15) Uani 1 1 d . . . . .
C8 C 1.0183(2) 0.51602(18) 0.1364(2) 0.0430(15) Uani 1 1 d G . . . .
C9 C 0.97876(19) 0.4828(2) 0.0990(2) 0.0464(16) Uani 1 1 d G . . . .
C10 C 1.0281(3) 0.4184(2) 0.0634(2) 0.0557(18) Uani 1 1 d G . . . .
H10 H 1.0011 0.3957 0.0378 0.067 Uiso 1 1 calc R . . . .
C11 C 1.1171(2) 0.3873(2) 0.0650(2) 0.0555(18) Uani 1 1 d G . . . .
H11 H 1.1509 0.3433 0.0406 0.067 Uiso 1 1 calc R . . . .
C12 C 1.15668(19) 0.4206(2) 0.1024(2) 0.0493(16) Uani 1 1 d G . . . .
H12 H 1.2175 0.3993 0.1035 0.059 Uiso 1 1 calc R . . . .
C14 C 1.1521(4) 0.5184(3) 0.1813(4) 0.0419(15) Uani 1 1 d . . . . .
C20 C 0.6492(2) 0.8764(2) 0.10954(18) 0.0473(16) Uani 1 1 d . . . . .
H20 H 0.6112 0.8952 0.1500 0.057 Uiso 1 1 calc R . . . .
C15 C 0.7245(3) 0.8124(2) 0.11653(16) 0.0404(14) Uani 1 1 d G . . . .
C16 C 0.7802(2) 0.7849(2) 0.0573(2) 0.0452(15) Uani 1 1 d G . . . .
H16 H 0.8316 0.7411 0.0621 0.054 Uiso 1 1 calc R . . . .
C17 C 0.7605(3) 0.8213(2) -0.00894(17) 0.0527(17) Uani 1 1 d G . . . .
H17 H 0.7986 0.8025 -0.0494 0.063 Uiso 1 1 calc R . . . .
C18 C 0.6852(3) 0.8853(2) -0.01593(17) 0.0572(19) Uani 1 1 d G . . . .
C19 C 0.6296(2) 0.9128(2) 0.0433(2) 0.0567(18) Uani 1 1 d G . . . .
H19 H 0.5781 0.9566 0.0385 0.068 Uiso 1 1 calc R . . . .
C21 C 0.6654(6) 0.9282(5) -0.0876(4) 0.079(3) Uani 1 1 d . . . . .
H21A H 0.7177 0.9346 -0.1129 0.119 Uiso 1 1 calc GR . . . .
H21B H 0.6202 0.9789 -0.0816 0.119 Uiso 1 1 calc GR . . . .
H21C H 0.6454 0.8986 -0.1145 0.119 Uiso 1 1 calc GR . . . .
C29 C 1.1996(3) 0.40029(17) 0.2544(3) 0.0467(16) Uani 1 1 d . . . . .
C34 C 1.2786(2) 0.3393(2) 0.2516(3) 0.0546(18) Uani 1 1 d G . . . .
H34 H 1.3305 0.3490 0.2376 0.066 Uiso 1 1 calc R . . . .
C33 C 1.2815(2) 0.26417(19) 0.2692(3) 0.065(2) Uani 1 1 d G . . . .
H33 H 1.3354 0.2225 0.2672 0.078 Uiso 1 1 calc R . . . .
C32 C 1.2055(3) 0.24996(17) 0.2896(3) 0.0580(19) Uani 1 1 d G . . . .
C31 C 1.1265(2) 0.3109(2) 0.2924(3) 0.059(2) Uani 1 1 d G . . . .
H31 H 1.0746 0.3012 0.3064 0.071 Uiso 1 1 calc R . . . .
C30 C 1.1236(2) 0.3861(2) 0.2749(3) 0.0530(18) Uani 1 1 d G . . . .
H30 H 1.0697 0.4277 0.2768 0.064 Uiso 1 1 calc R . . . .
C35 C 1.2061(6) 0.1676(4) 0.3050(5) 0.081(3) Uani 1 1 d . . . . .
H35A H 1.2314 0.1395 0.2631 0.122 Uiso 1 1 calc GR . . . .
H35B H 1.1468 0.1691 0.3176 0.122 Uiso 1 1 calc GR . . . .
H35C H 1.2404 0.1415 0.3441 0.122 Uiso 1 1 calc GR . . . .
C37 C 1.0367(3) 0.6979(2) 0.1131(2) 0.0564(19) Uani 1 1 d . . . . .
H37 H 1.0049 0.7077 0.1580 0.068 Uiso 1 1 calc R . . . .
C38 C 1.0046(2) 0.7447(2) 0.0538(3) 0.063(2) Uani 1 1 d G . . . .
H38 H 0.9509 0.7865 0.0581 0.075 Uiso 1 1 calc R . . . .
C39 C 1.0511(3) 0.7304(2) -0.0119(2) 0.066(2) Uani 1 1 d G . . . .
C40 C 1.1297(3) 0.6692(3) -0.01823(19) 0.062(2) Uani 1 1 d G . . . .
H40 H 1.1615 0.6594 -0.0631 0.074 Uiso 1 1 calc R . . . .
C41 C 1.1618(2) 0.6224(2) 0.0411(2) 0.0584(19) Uani 1 1 d G . . . .
H41 H 1.2155 0.5806 0.0368 0.070 Uiso 1 1 calc R . . . .
C36 C 1.1153(3) 0.6368(2) 0.1068(2) 0.0481(16) Uani 1 1 d G . . . .
C42 C 1.0145(7) 0.7822(5) -0.0757(5) 0.089(3) Uani 1 1 d . . . . .
H42A H 0.9756 0.7630 -0.0939 0.134 Uiso 1 1 calc GR . . . .
H42B H 1.0618 0.7824 -0.1122 0.134 Uiso 1 1 calc GR . . . .
H42C H 0.9825 0.8347 -0.0624 0.134 Uiso 1 1 calc GR . . . .
C43 C 0.8405(4) 0.9356(3) 0.2750(3) 0.0368(13) Uani 1 1 d . . . . .
C48 C 1.02379(17) 1.0136(2) 0.2511(2) 0.0370(13) Uani 1 1 d . . . . .
C47 C 0.9771(2) 1.09224(18) 0.2512(2) 0.0424(15) Uani 1 1 d G . . . .
H47 H 1.0065 1.1274 0.2462 0.051 Uiso 1 1 calc R . . . .
C46 C 0.8874(2) 1.11944(14) 0.2585(2) 0.0490(16) Uani 1 1 d G . . . .
H46 H 0.8555 1.1732 0.2586 0.059 Uiso 1 1 calc R . . . .
C45 C 0.84438(17) 1.0680(2) 0.2657(2) 0.0431(15) Uani 1 1 d G . . . .
H45 H 0.7831 1.0865 0.2708 0.052 Uiso 1 1 calc R . . . .
C44 C 0.8910(2) 0.98928(19) 0.2657(2) 0.0353(13) Uani 1 1 d G . . . .
C49 C 0.9808(2) 0.96208(14) 0.2583(2) 0.0362(13) Uani 1 1 d G . . . .
C54 C 1.26814(19) 0.9188(2) 0.2144(2) 0.0452(15) Uani 1 1 d . . . . .
H54 H 1.3206 0.9283 0.2040 0.054 Uiso 1 1 calc R . . . .
C53 C 1.1904(2) 0.97964(16) 0.2266(2) 0.0416(14) Uani 1 1 d G . . . .
H53 H 1.1897 1.0307 0.2246 0.050 Uiso 1 1 calc R . . . .
C52 C 1.11367(19) 0.96577(17) 0.2417(2) 0.0365(13) Uani 1 1 d G . . . .
C51 C 1.11467(18) 0.89108(19) 0.2446(2) 0.0351(13) Uani 1 1 d G . . . .
C56 C 1.1924(2) 0.83026(15) 0.2324(2) 0.0375(13) Uani 1 1 d G . . . .
C55 C 1.26915(18) 0.84413(18) 0.2173(2) 0.0444(15) Uani 1 1 d G . . . .
H55 H 1.3223 0.8026 0.2089 0.053 Uiso 1 1 calc R . . . .
C57 C 1.2007(4) 0.7454(3) 0.2357(3) 0.0401(14) Uani 1 1 d . . . . .
C62 C 0.7650(2) 0.9961(2) 0.50863(18) 0.0506(17) Uani 1 1 d . . . . .
H62 H 0.7161 1.0221 0.5396 0.061 Uiso 1 1 calc R . . . .
C61 C 0.8477(3) 0.9806(2) 0.52572(16) 0.0474(16) Uani 1 1 d G . . . .
C60 C 0.9192(2) 0.9425(2) 0.4805(2) 0.0499(16) Uani 1 1 d G . . . .
H60 H 0.9757 0.9319 0.4921 0.060 Uiso 1 1 calc R . . . .
C59 C 0.9079(2) 0.9201(2) 0.41812(18) 0.0452(15) Uani 1 1 d G . . . .
H59 H 0.9568 0.8941 0.3872 0.054 Uiso 1 1 calc R . . . .
C58 C 0.8252(2) 0.9356(2) 0.40103(16) 0.0392(14) Uani 1 1 d G . . . .
C63 C 0.7537(2) 0.9737(2) 0.4463(2) 0.0462(15) Uani 1 1 d G . . . .
H63 H 0.6972 0.9843 0.4346 0.055 Uiso 1 1 calc R . . . .
C64 C 0.8613(6) 1.0032(5) 0.5944(3) 0.066(2) Uani 1 1 d . . . . .
H64A H 0.8088 1.0442 0.6119 0.100 Uiso 1 1 calc GR . . . .
H64B H 0.9096 1.0217 0.5864 0.100 Uiso 1 1 calc GR . . . .
H64C H 0.8743 0.9583 0.6292 0.100 Uiso 1 1 calc GR . . . .
C69 C 0.94032(19) 0.9369(3) 0.04940(18) 0.0488(16) Uani 1 1 d . . . . .
H69 H 0.9985 0.9229 0.0288 0.059 Uiso 1 1 calc R . . . .
C68 C 0.8732(3) 0.9767(2) 0.00843(14) 0.0441(15) Uani 1 1 d G . . . .
C67 C 0.7881(2) 0.9971(2) 0.03856(18) 0.0456(16) Uani 1 1 d G . . . .
H67 H 0.7422 1.0244 0.0106 0.055 Uiso 1 1 calc R . . . .
C66 C 0.77008(18) 0.9778(2) 0.10967(18) 0.0444(15) Uani 1 1 d G . . . .
H66 H 0.7119 0.9917 0.1303 0.053 Uiso 1 1 calc R . . . .
C65 C 0.8372(2) 0.9379(2) 0.15064(14) 0.0372(13) Uani 1 1 d G . . . .
C70 C 0.9223(2) 0.9175(2) 0.12051(18) 0.0448(15) Uani 1 1 d G . . . .
H70 H 0.9682 0.8903 0.1485 0.054 Uiso 1 1 calc R . . . .
C71 C 0.8915(5) 0.9933(4) -0.0702(3) 0.0542(18) Uani 1 1 d . . . . .
H71A H 0.9528 0.9853 -0.0820 0.081 Uiso 1 1 calc GR . . . .
H71B H 0.8565 1.0468 -0.0844 0.081 Uiso 1 1 calc GR . . . .
H71C H 0.8769 0.9584 -0.0950 0.081 Uiso 1 1 calc GR . . . .
C73 C 1.0822(3) 0.7204(3) 0.4017(2) 0.0563(18) Uani 1 1 d . . . . .
H73 H 1.0520 0.6953 0.3824 0.068 Uiso 1 1 calc R . . . .
C72 C 1.1500(3) 0.7368(2) 0.36130(18) 0.0461(16) Uani 1 1 d G . . . .
C77 C 1.1942(3) 0.7735(3) 0.3896(2) 0.0540(18) Uani 1 1 d G . . . .
H77 H 1.2405 0.7848 0.3620 0.065 Uiso 1 1 calc R . . . .
C76 C 1.1706(3) 0.7938(3) 0.4583(2) 0.065(2) Uani 1 1 d G . . . .
H76 H 1.2008 0.8189 0.4776 0.078 Uiso 1 1 calc R . . . .
C75 C 1.1028(3) 0.7774(3) 0.49868(18) 0.069(2) Uani 1 1 d G . . . .
C74 C 1.0586(3) 0.7407(3) 0.4704(2) 0.068(2) Uani 1 1 d G . . . .
H74 H 1.0123 0.7294 0.4980 0.082 Uiso 1 1 calc R . . . .
C78 C 1.0802(7) 0.7966(6) 0.5742(5) 0.099(3) Uani 1 1 d . . . . .
H78A H 1.1133 0.7526 0.6047 0.148 Uiso 1 1 calc GR . . . .
H78B H 1.0183 0.8082 0.5876 0.148 Uiso 1 1 calc GR . . . .
H78C H 1.0944 0.8416 0.5793 0.148 Uiso 1 1 calc GR . . . .
C79 C 1.2519(3) 0.7322(2) 0.11230(16) 0.0409(14) Uani 1 1 d . . . . .
C84 C 1.3274(2) 0.6936(2) 0.0712(2) 0.0538(17) Uani 1 1 d G . . . .
H84 H 1.3722 0.6520 0.0920 0.065 Uiso 1 1 calc R . . . .
C83 C 1.3373(2) 0.7159(2) -0.0002(2) 0.0567(19) Uani 1 1 d G . . . .
H83 H 1.3889 0.6895 -0.0283 0.068 Uiso 1 1 calc R . . . .
C82 C 1.2717(3) 0.7767(2) -0.03055(16) 0.0541(18) Uani 1 1 d G . . . .
C81 C 1.1963(2) 0.8153(2) 0.0105(2) 0.0485(16) Uani 1 1 d G . . . .
H81 H 1.1514 0.8569 -0.0102 0.058 Uiso 1 1 calc R . . . .
C80 C 1.1863(2) 0.7931(2) 0.08194(19) 0.0432(15) Uani 1 1 d G . . . .
H80 H 1.1347 0.8195 0.1100 0.052 Uiso 1 1 calc R . . . .
C85 C 1.2790(6) 0.7988(5) -0.1103(4) 0.074(2) Uani 1 1 d . . . . .
H85A H 1.3400 0.7842 -0.1288 0.111 Uiso 1 1 calc GR . . . .
H85B H 1.2498 0.8546 -0.1196 0.111 Uiso 1 1 calc GR . . . .
H85C H 1.2517 0.7718 -0.1332 0.111 Uiso 1 1 calc GR . . . .
C86 C 0.6102(5) 1.0413(4) 0.2824(4) 0.066(2) Uani 1 1 d . . . . .
H86A H 0.6375 1.0298 0.2347 0.099 Uiso 1 1 calc GR . . . .
H86B H 0.6547 1.0249 0.3148 0.099 Uiso 1 1 calc GR . . . .
H86C H 0.5783 1.0969 0.2832 0.099 Uiso 1 1 calc GR . . . .
C87 C 0.4823(6) 1.0207(5) 0.3985(5) 0.084(3) Uani 1 1 d . . . . .
H87A H 0.4575 1.0772 0.3958 0.126 Uiso 1 1 calc GR . . . .
H87B H 0.5254 1.0017 0.4321 0.126 Uiso 1 1 calc GR . . . .
H87C H 0.4364 0.9999 0.4139 0.126 Uiso 1 1 calc GR . . . .
C88 C 0.4482(6) 1.0271(5) 0.2496(5) 0.091(3) Uani 1 1 d . . . . .
H88A H 0.3997 1.0111 0.2696 0.136 Uiso 1 1 calc GR . . . .
H88B H 0.4712 1.0066 0.2038 0.136 Uiso 1 1 calc GR . . . .
H88C H 0.4284 1.0835 0.2437 0.136 Uiso 1 1 calc GR . . . .
C89 C 0.6047(5) 0.7287(5) 0.3420(5) 0.076(2) Uani 1 1 d . . . . .
H89A H 0.5707 0.6953 0.3507 0.114 Uiso 1 1 calc GR . . . .
H89B H 0.6289 0.7287 0.3851 0.114 Uiso 1 1 calc GR . . . .
H89C H 0.6518 0.7094 0.3047 0.114 Uiso 1 1 calc GR . . . .
C90 C 0.5012(5) 0.8224(6) 0.2268(5) 0.088(3) Uani 1 1 d . . . . .
H90A H 0.5530 0.8031 0.1936 0.132 Uiso 1 1 calc GR . . . .
H90B H 0.4642 0.8735 0.2084 0.132 Uiso 1 1 calc GR . . . .
H90C H 0.4697 0.7870 0.2329 0.132 Uiso 1 1 calc GR . . . .
C91 C 0.4321(6) 0.8536(6) 0.3775(6) 0.101(3) Uani 1 1 d . . . . .
H91A H 0.3900 0.9032 0.3613 0.152 Uiso 1 1 calc GR . . . .
H91B H 0.4460 0.8568 0.4242 0.152 Uiso 1 1 calc GR . . . .
H91C H 0.4076 0.8133 0.3799 0.152 Uiso 1 1 calc GR . . . .
C92 C 1.3746(5) 0.4617(5) 0.1019(5) 0.077(2) Uani 1 1 d . . . . .
H92A H 1.3492 0.5130 0.0774 0.115 Uiso 1 1 calc GR . . . .
H92B H 1.3290 0.4476 0.1312 0.115 Uiso 1 1 calc GR . . . .
H92C H 1.4035 0.4239 0.0673 0.115 Uiso 1 1 calc GR . . . .
C93 C 1.5061(6) 0.3624(5) 0.2003(6) 0.091(3) Uani 1 1 d . . . . .
H93A H 1.5170 0.3252 0.1658 0.136 Uiso 1 1 calc GR . . . .
H93B H 1.4672 0.3526 0.2404 0.136 Uiso 1 1 calc GR . . . .
H93C H 1.5607 0.3571 0.2165 0.136 Uiso 1 1 calc GR . . . .
C94 C 1.5427(5) 0.4840(5) 0.0961(5) 0.084(3) Uani 1 1 d . . . . .
H94A H 1.5906 0.4787 0.1223 0.126 Uiso 1 1 calc GR . . . .
H94B H 1.5198 0.5367 0.0738 0.126 Uiso 1 1 calc GR . . . .
H94C H 1.5635 0.4476 0.0599 0.126 Uiso 1 1 calc GR . . . .
C95 C 1.3921(5) 0.6316(5) 0.3252(5) 0.076(2) Uani 1 1 d . . . . .
H95D H 1.4268 0.6555 0.3432 0.114 Uiso 0.6 1 calc R . P A 2
H95E H 1.3409 0.6719 0.3075 0.114 Uiso 0.6 1 calc R . P A 2
H95F H 1.3741 0.5987 0.3632 0.114 Uiso 0.6 1 calc R . P A 2
H95A H 1.4235 0.6470 0.3556 0.114 Uiso 0.4 1 calc R . P A 1
H95B H 1.3623 0.6760 0.2936 0.114 Uiso 0.4 1 calc R . P A 1
H95C H 1.3497 0.6128 0.3543 0.114 Uiso 0.4 1 calc R . P A 1
C98 C 0.6742(5) 0.8102(5) 0.4741(4) 0.067(2) Uani 1 1 d . . . . .
H98A H 0.6332 0.7836 0.4744 0.080 Uiso 1 1 calc R . . . .
H98B H 0.6423 0.8665 0.4680 0.080 Uiso 1 1 calc R . . . .
C99 C 0.7134(6) 0.7897(7) 0.5397(5) 0.101(4) Uani 1 1 d . . . . .
H99A H 0.7021 0.7447 0.5659 0.121 Uiso 1 1 calc R . . . .
H99B H 0.6895 0.8334 0.5695 0.121 Uiso 1 1 calc R . . . .
C100 C 0.8099(5) 0.7703(5) 0.5201(4) 0.068(2) Uani 1 1 d . . . . .
H10A H 0.8261 0.8158 0.5206 0.081 Uiso 1 1 calc R . . . .
H10B H 0.8439 0.7278 0.5523 0.081 Uiso 1 1 calc R . . . .
C101 C 0.8222(5) 0.7464(4) 0.4471(4) 0.0567(19) Uani 1 1 d . . . . .
H10C H 0.8694 0.7600 0.4184 0.068 Uiso 1 1 calc R . . . .
H10D H 0.8370 0.6900 0.4484 0.068 Uiso 1 1 calc R . . . .
C1A C 1.3002(11) 0.4406(7) 0.3859(7) 0.080(3) Uani 0.7 1 d . U P B 1
H1AA H 1.3575 0.4206 0.3586 0.096 Uiso 0.7 1 calc R . P B 1
H1AB H 1.2638 0.4142 0.3733 0.096 Uiso 0.7 1 calc R . P B 1
C1B C 1.3100(10) 0.4237(7) 0.4640(7) 0.083(3) Uani 0.7 1 d . U P B 1
H1BA H 1.3652 0.3810 0.4722 0.100 Uiso 0.7 1 calc R . P B 1
H1BB H 1.2619 0.4091 0.4895 0.100 Uiso 0.7 1 calc R . P B 1
C22A C 0.8762(9) 0.6382(7) 0.3067(6) 0.039(3) Uani 0.7 1 d . U P C 1
C23A C 0.9596(7) 0.6246(7) 0.3181(7) 0.042(2) Uani 0.7 1 d . U P C 1
H23A H 0.9881 0.6582 0.2958 0.051 Uiso 0.7 1 calc R . P C 1
C24A C 1.0026(7) 0.5603(5) 0.3631(5) 0.047(2) Uani 0.7 1 d . U P C 1
H24A H 1.0596 0.5523 0.3718 0.056 Uiso 0.7 1 calc R . P C 1
C25A C 0.9644(7) 0.5077(6) 0.3954(5) 0.048(2) Uani 0.7 1 d . U P C 1
C26A C 0.8799(8) 0.5231(6) 0.3816(6) 0.052(2) Uani 0.7 1 d . U P C 1
H26A H 0.8518 0.4887 0.4024 0.062 Uiso 0.7 1 calc R . P C 1
C27A C 0.8367(8) 0.5858(6) 0.3396(5) 0.050(2) Uani 0.7 1 d . U P C 1
H27A H 0.7790 0.5946 0.3321 0.060 Uiso 0.7 1 calc R . P C 1
C28A C 1.0112(8) 0.4373(6) 0.4410(6) 0.065(3) Uani 0.7 1 d . U P C 1
H28A H 0.9743 0.4336 0.4846 0.098 Uiso 0.7 1 calc GR . P C 1
H28B H 1.0644 0.4412 0.4521 0.098 Uiso 0.7 1 calc GR . P C 1
H28C H 1.0255 0.3914 0.4160 0.098 Uiso 0.7 1 calc GR . P C 1
C96A C 1.5414(13) 0.5998(14) 0.2182(11) 0.087(5) Uani 0.4 1 d D . P A 1
H96A H 1.5430 0.5901 0.1694 0.131 Uiso 0.4 1 calc GR . P A 1
H96B H 1.5993 0.5747 0.2335 0.131 Uiso 0.4 1 calc GR . P A 1
H96C H 1.5219 0.6554 0.2216 0.131 Uiso 0.4 1 calc GR . P A 1
C97A C 1.5252(15) 0.4801(15) 0.3390(13) 0.087(5) Uani 0.4 1 d . . P A 1
H97A H 1.4852 0.4702 0.3782 0.131 Uiso 0.4 1 calc GR . P A 1
H97B H 1.5675 0.4951 0.3572 0.131 Uiso 0.4 1 calc GR . P A 1
H97C H 1.5552 0.4333 0.3146 0.131 Uiso 0.4 1 calc GR . P A 1
C102 C 1.2411(8) 0.5555(6) 0.4422(6) 0.068(3) Uani 0.7 1 d . U P B 1
H10E H 1.2445 0.6076 0.4363 0.082 Uiso 0.7 1 calc R . P B 1
H10F H 1.1823 0.5597 0.4633 0.082 Uiso 0.7 1 calc R . P B 1
C103 C 1.3086(9) 0.5006(7) 0.4897(7) 0.082(3) Uani 0.7 1 d . U P B 1
H10G H 1.2884 0.5050 0.5403 0.098 Uiso 0.7 1 calc R . P B 1
H10H H 1.3651 0.5071 0.4789 0.098 Uiso 0.7 1 calc R . P B 1
C1C C 1.306(2) 0.3876(19) 0.418(2) 0.085(5) Uani 0.3 1 d . U P B 2
H1CA H 1.3195 0.3404 0.3938 0.102 Uiso 0.3 1 calc R . P B 2
H1CB H 1.3276 0.3729 0.4646 0.102 Uiso 0.3 1 calc R . P B 2
C1D C 1.348(2) 0.4473(18) 0.370(2) 0.079(4) Uani 0.3 1 d . U P B 2
H1DA H 1.3918 0.4551 0.3937 0.095 Uiso 0.3 1 calc R . P B 2
H1DB H 1.3720 0.4307 0.3228 0.095 Uiso 0.3 1 calc R . P B 2
C25B C 0.9216(14) 0.4941(11) 0.3836(12) 0.076(8) Uani 0.3 1 d . U P C 2
C26B C 0.8413(13) 0.5149(11) 0.3595(12) 0.078(8) Uani 0.3 1 d G U P C 2
H26B H 0.8091 0.4819 0.3712 0.093 Uiso 0.3 1 calc R . P C 2
C27B C 0.8081(12) 0.5839(12) 0.3183(12) 0.056(4) Uani 0.3 1 d G U P C 2
H27B H 0.7533 0.5981 0.3019 0.067 Uiso 0.3 1 calc R . P C 2
C22B C 0.8553(15) 0.6321(11) 0.3012(13) 0.048(7) Uani 0.3 1 d G U P C 2
C23B C 0.9356(14) 0.6113(13) 0.3252(13) 0.048(6) Uani 0.3 1 d G U P C 2
H23B H 0.9678 0.6443 0.3135 0.057 Uiso 0.3 1 calc R . P C 2
C24B C 0.9687(12) 0.5423(14) 0.3664(12) 0.074(8) Uani 0.3 1 d G U P C 2
H24B H 1.0236 0.5282 0.3829 0.089 Uiso 0.3 1 calc R . P C 2
C28B C 0.952(2) 0.4140(17) 0.4296(16) 0.093(9) Uani 0.3 1 d . U P C 2
H28D H 0.9026 0.3989 0.4469 0.139 Uiso 0.3 1 calc GR . P C 2
H28E H 0.9789 0.4190 0.4697 0.139 Uiso 0.3 1 calc GR . P C 2
H28F H 0.9946 0.3747 0.4009 0.139 Uiso 0.3 1 calc GR . P C 2
C96B C 1.4983(10) 0.6406(8) 0.1864(9) 0.096(4) Uani 0.6 1 d D . P A 2
H96D H 1.5317 0.6160 0.1445 0.143 Uiso 0.6 1 calc GR . P A 2
H96E H 1.5345 0.6582 0.2101 0.143 Uiso 0.6 1 calc GR . P A 2
H96F H 1.4478 0.6849 0.1727 0.143 Uiso 0.6 1 calc GR . P A 2
C97B C 1.5590(10) 0.4968(10) 0.2887(12) 0.096(4) Uani 0.6 1 d . . P A 2
H97D H 1.5429 0.4565 0.3182 0.143 Uiso 0.6 1 calc GR . P A 2
H97E H 1.5808 0.5231 0.3175 0.143 Uiso 0.6 1 calc GR . P A 2
H97F H 1.6039 0.4736 0.2513 0.143 Uiso 0.6 1 calc GR . P A 2
C104 C 1.213(2) 0.4342(16) 0.4228(18) 0.086(5) Uani 0.3 1 d . U P B 2
H10I H 1.1841 0.4131 0.3945 0.104 Uiso 0.3 1 calc R . P B 2
H10J H 1.1881 0.4312 0.4723 0.104 Uiso 0.3 1 calc R . P B 2
C105 C 1.199(2) 0.5134(17) 0.3981(19) 0.085(4) Uani 0.3 1 d . U P B 2
H10K H 1.1531 0.5318 0.3657 0.102 Uiso 0.3 1 calc R . P B 2
H10L H 1.1777 0.5453 0.4384 0.102 Uiso 0.3 1 calc R . P B 2
O6 O 1.4622(10) 0.8361(9) 0.0185(8) 0.217(5) Uiso 1 1 d . . . . .
C110 C 1.5355(10) 0.7607(8) 0.0205(8) 0.139(5) Uiso 1 1 d . . . . .
H11A H 1.5811 0.7641 0.0455 0.167 Uiso 1 1 calc R . . . .
H11B H 1.5151 0.7204 0.0466 0.167 Uiso 1 1 calc R . . . .
C111 C 1.5694(12) 0.7404(10) -0.0474(9) 0.187(7) Uiso 1 1 d D . . . .
H11C H 1.5658 0.6904 -0.0542 0.225 Uiso 1 1 calc R . . . .
H11D H 1.6307 0.7356 -0.0559 0.225 Uiso 1 1 calc R . . . .
C112 C 1.5158(10) 0.8043(8) -0.0978(8) 0.153(5) Uiso 1 1 d D . . . .
H11E H 1.5541 0.8216 -0.1346 0.184 Uiso 1 1 calc R . . . .
H11F H 1.4798 0.7853 -0.1210 0.184 Uiso 1 1 calc R . . . .
C113 C 1.4656(10) 0.8628(8) -0.0597(8) 0.136(5) Uiso 1 1 d . . . . .
H11G H 1.4065 0.8831 -0.0742 0.163 Uiso 1 1 calc R . . . .
H11H H 1.4887 0.9050 -0.0687 0.163 Uiso 1 1 calc R . . . .
O5 O 0.8451(8) 0.3061(7) 0.2335(6) 0.177(4) Uiso 1 1 d . . . . .
C106 C 0.9165(9) 0.3289(8) 0.2303(8) 0.133(4) Uiso 1 1 d . . . . .
H10M H 0.9338 0.3453 0.1813 0.159 Uiso 1 1 calc R . . . .
H10N H 0.9663 0.2860 0.2485 0.159 Uiso 1 1 calc R . . . .
C107 C 0.8885(8) 0.3927(7) 0.2737(7) 0.111(4) Uiso 1 1 d . . . . .
H10O H 0.9134 0.4320 0.2530 0.133 Uiso 1 1 calc R . . . .
H10P H 0.9061 0.3746 0.3216 0.133 Uiso 1 1 calc R . . . .
C108 C 0.7934(8) 0.4243(8) 0.2754(7) 0.126(4) Uiso 1 1 d . . . . .
H10Q H 0.7741 0.4766 0.2504 0.151 Uiso 1 1 calc R . . . .
H10R H 0.7662 0.4277 0.3245 0.151 Uiso 1 1 calc R . . . .
C109 C 0.7677(10) 0.3689(8) 0.2385(8) 0.144(5) Uiso 1 1 d . . . . .
H10S H 0.7211 0.3546 0.2673 0.173 Uiso 1 1 calc R . . . .
H10T H 0.7492 0.3918 0.1916 0.173 Uiso 1 1 calc R . . . .
O7 O 1.4838(11) 0.7237(10) 0.5523(9) 0.235(6) Uiso 1 1 d . . . . .
C114 C 1.4111(18) 0.7023(16) 0.5392(15) 0.264(12) Uiso 1 1 d . . . . .
H11I H 1.4173 0.6490 0.5582 0.317 Uiso 1 1 calc R . . . .
H11J H 1.4018 0.7101 0.4889 0.317 Uiso 1 1 calc R . . . .
C115 C 1.3391(16) 0.7651(14) 0.5841(12) 0.250(11) Uiso 1 1 d D . . . .
H11K H 1.3119 0.8121 0.5532 0.300 Uiso 1 1 calc R . . . .
H11L H 1.2937 0.7450 0.6063 0.300 Uiso 1 1 calc R . . . .
C116 C 1.3799(16) 0.7848(14) 0.6409(12) 0.242(10) Uiso 1 1 d D . . . .
H11M H 1.3841 0.7483 0.6836 0.290 Uiso 1 1 calc R . . . .
H11N H 1.3488 0.8382 0.6536 0.290 Uiso 1 1 calc R . . . .
C117 C 1.4695(15) 0.7743(13) 0.5995(12) 0.213(9) Uiso 1 1 d . . . . .
H11O H 1.4700 0.8242 0.5755 0.255 Uiso 1 1 calc R . . . .
H11P H 1.5149 0.7546 0.6319 0.255 Uiso 1 1 calc R . . . .

loop_
_atom_site_aniso_label
_atom_site_aniso_U_11
_atom_site_aniso_U_22
_atom_site_aniso_U_33
_atom_site_aniso_U_23
_atom_site_aniso_U_13
_atom_site_aniso_U_12
Sm1 0.03522(18) 0.03879(18) 0.03139(17) -0.00398(13) 0.00169(13) -0.01258(14)
Sm2 0.03653(19) 0.03519(18) 0.0623(2) -0.00423(16) -0.00139(17) -0.01274(15)
Si1 0.0402(10) 0.0650(12) 0.0474(11) -0.0152(9) 0.0011(9) -0.0017(9)
Si2 0.0391(11) 0.0796(15) 0.0735(15) -0.0147(12) 0.0072(10) -0.0208(10)
Si3 0.0410(11) 0.0525(12) 0.0999(18) -0.0159(11) 0.0106(11) -0.0157(9)
Si4A 0.044(4) 0.063(4) 0.052(5) -0.016(4) -0.002(4) -0.027(3)
Si4B 0.038(2) 0.085(4) 0.082(6) -0.030(4) -0.006(4) -0.013(2)
O1 0.041(2) 0.039(2) 0.049(3) -0.0131(19) 0.010(2) -0.0188(19)
O2 0.037(2) 0.031(2) 0.039(2) 0.0002(17) -0.0032(18) -0.0158(17)
O3 0.058(3) 0.060(3) 0.026(2) 0.0035(19) 0.003(2) -0.020(2)
O4 0.077(4) 0.062(3) 0.092(4) 0.027(3) -0.030(3) -0.027(3)
N1 0.040(3) 0.039(3) 0.038(3) -0.008(2) -0.004(2) -0.012(2)
N2 0.050(3) 0.039(3) 0.036(3) -0.002(2) 0.000(2) -0.011(2)
N3 0.047(3) 0.038(3) 0.056(3) -0.007(3) -0.001(3) -0.021(2)
N4 0.050(3) 0.040(3) 0.062(4) -0.005(3) -0.004(3) -0.024(3)
N5 0.050(3) 0.046(3) 0.024(3) -0.003(2) -0.002(2) -0.023(2)
N6 0.044(3) 0.041(3) 0.030(3) 0.001(2) 0.000(2) -0.022(2)
N7 0.043(3) 0.041(3) 0.047(3) -0.001(2) -0.003(2) -0.020(2)
N8 0.044(3) 0.039(3) 0.044(3) -0.007(2) 0.001(2) -0.015(2)
N9 0.033(3) 0.067(4) 0.048(3) -0.007(3) 0.004(2) -0.012(3)
N10 0.037(3) 0.044(3) 0.088(5) -0.007(3) 0.006(3) -0.014(3)
C1 0.035(3) 0.039(3) 0.047(4) -0.006(3) 0.007(3) -0.018(3)
C6 0.050(4) 0.045(4) 0.056(4) -0.011(3) 0.004(3) -0.029(3)
C7 0.047(4) 0.039(3) 0.044(4) -0.003(3) 0.010(3) -0.020(3)
C2 0.045(4) 0.041(3) 0.050(4) -0.003(3) 0.006(3) -0.020(3)
C3 0.044(4) 0.050(4) 0.065(5) -0.012(3) 0.006(3) -0.023(3)
C4 0.051(4) 0.050(4) 0.074(5) -0.012(4) -0.003(4) -0.027(3)
C5 0.058(4) 0.048(4) 0.069(5) -0.019(3) 0.003(4) -0.026(3)
C13 0.049(4) 0.035(3) 0.048(4) -0.009(3) 0.011(3) -0.021(3)
C8 0.051(4) 0.034(3) 0.044(4) -0.008(3) 0.011(3) -0.020(3)
C9 0.049(4) 0.036(3) 0.056(4) -0.011(3) 0.005(3) -0.019(3)
C10 0.063(5) 0.045(4) 0.067(5) -0.021(3) 0.004(4) -0.026(3)
C11 0.060(4) 0.043(4) 0.063(5) -0.021(3) 0.016(4) -0.021(3)
C12 0.052(4) 0.042(3) 0.055(4) -0.013(3) 0.007(3) -0.020(3)
C14 0.038(3) 0.035(3) 0.052(4) -0.013(3) 0.009(3) -0.014(3)
C20 0.045(4) 0.052(4) 0.046(4) -0.006(3) -0.002(3) -0.019(3)
C15 0.046(4) 0.042(3) 0.041(3) -0.009(3) -0.007(3) -0.023(3)
C16 0.051(4) 0.047(4) 0.042(4) -0.010(3) 0.002(3) -0.024(3)
C17 0.071(5) 0.052(4) 0.036(4) -0.004(3) -0.001(3) -0.026(4)
C18 0.074(5) 0.067(5) 0.042(4) 0.005(3) -0.014(4) -0.037(4)
C19 0.053(4) 0.060(4) 0.058(5) 0.000(4) -0.020(4) -0.018(3)
C21 0.107(7) 0.093(6) 0.044(4) 0.015(4) -0.025(5) -0.044(5)
C29 0.054(4) 0.039(3) 0.047(4) -0.007(3) 0.003(3) -0.020(3)
C34 0.045(4) 0.046(4) 0.071(5) 0.002(3) -0.001(3) -0.019(3)
C33 0.065(5) 0.038(4) 0.082(6) -0.004(4) 0.013(4) -0.014(3)
C32 0.073(5) 0.048(4) 0.053(4) -0.003(3) 0.006(4) -0.028(4)
C31 0.062(5) 0.050(4) 0.063(5) 0.003(3) 0.017(4) -0.030(4)
C30 0.047(4) 0.048(4) 0.060(4) -0.003(3) 0.013(3) -0.021(3)
C35 0.112(7) 0.048(4) 0.082(6) 0.008(4) 0.012(5) -0.039(5)
C37 0.054(4) 0.041(4) 0.080(5) -0.001(4) -0.005(4) -0.027(3)
C38 0.065(5) 0.043(4) 0.087(6) 0.000(4) -0.024(4) -0.022(3)
C39 0.087(6) 0.042(4) 0.080(6) -0.005(4) -0.032(5) -0.027(4)
C40 0.093(6) 0.052(4) 0.055(5) -0.010(4) -0.015(4) -0.039(4)
C41 0.076(5) 0.040(4) 0.065(5) -0.011(3) -0.018(4) -0.021(4)
C36 0.050(4) 0.037(3) 0.065(5) -0.004(3) -0.009(3) -0.024(3)
C42 0.137(9) 0.062(5) 0.080(6) 0.000(4) -0.042(6) -0.038(6)
C43 0.041(3) 0.036(3) 0.030(3) 0.000(2) -0.009(3) -0.009(3)
C48 0.050(4) 0.038(3) 0.027(3) -0.006(2) -0.003(3) -0.020(3)
C47 0.058(4) 0.039(3) 0.035(3) -0.004(3) -0.002(3) -0.023(3)
C46 0.058(4) 0.036(3) 0.049(4) -0.006(3) -0.007(3) -0.010(3)
C45 0.047(4) 0.047(4) 0.031(3) -0.004(3) 0.001(3) -0.013(3)
C44 0.044(3) 0.036(3) 0.026(3) -0.006(2) -0.001(3) -0.015(3)
C49 0.047(3) 0.039(3) 0.024(3) -0.004(2) -0.002(3) -0.017(3)
C54 0.045(4) 0.047(4) 0.051(4) -0.003(3) -0.006(3) -0.025(3)
C53 0.049(4) 0.042(3) 0.041(4) -0.004(3) -0.006(3) -0.024(3)
C52 0.044(3) 0.042(3) 0.027(3) -0.005(2) -0.004(3) -0.019(3)
C51 0.039(3) 0.040(3) 0.028(3) -0.002(2) -0.002(2) -0.017(3)
C56 0.040(3) 0.041(3) 0.032(3) -0.004(3) -0.006(3) -0.015(3)
C55 0.038(3) 0.049(4) 0.051(4) -0.012(3) -0.005(3) -0.019(3)
C57 0.037(3) 0.039(3) 0.048(4) -0.005(3) -0.008(3) -0.017(3)
C62 0.057(4) 0.053(4) 0.038(4) -0.007(3) 0.007(3) -0.020(3)
C61 0.071(5) 0.044(3) 0.029(3) -0.002(3) 0.000(3) -0.025(3)
C60 0.059(4) 0.059(4) 0.036(4) 0.001(3) -0.009(3) -0.027(3)
C59 0.048(4) 0.050(4) 0.034(3) -0.002(3) -0.003(3) -0.015(3)
C58 0.050(4) 0.036(3) 0.030(3) 0.002(2) -0.005(3) -0.015(3)
C63 0.045(4) 0.057(4) 0.033(3) -0.006(3) 0.001(3) -0.015(3)
C64 0.105(6) 0.073(5) 0.031(4) -0.001(3) -0.015(4) -0.041(5)
C69 0.053(4) 0.060(4) 0.037(4) -0.014(3) 0.004(3) -0.025(3)
C68 0.061(4) 0.051(4) 0.031(3) -0.004(3) -0.001(3) -0.032(3)
C67 0.058(4) 0.051(4) 0.030(3) 0.004(3) -0.009(3) -0.024(3)
C66 0.051(4) 0.053(4) 0.034(3) -0.007(3) -0.002(3) -0.024(3)
C65 0.044(3) 0.044(3) 0.028(3) -0.007(3) 0.000(3) -0.020(3)
C70 0.046(4) 0.057(4) 0.033(3) -0.008(3) 0.000(3) -0.021(3)
C71 0.082(5) 0.058(4) 0.030(3) -0.002(3) -0.003(3) -0.036(4)
C73 0.054(4) 0.059(4) 0.053(4) 0.005(3) -0.002(3) -0.021(3)
C72 0.049(4) 0.037(3) 0.046(4) 0.002(3) -0.006(3) -0.010(3)
C77 0.064(5) 0.049(4) 0.049(4) 0.002(3) -0.009(3) -0.022(4)
C76 0.086(6) 0.055(4) 0.050(4) 0.004(3) -0.015(4) -0.020(4)
C75 0.078(6) 0.063(5) 0.043(4) -0.004(4) -0.001(4) -0.002(4)
C74 0.064(5) 0.067(5) 0.058(5) 0.003(4) 0.003(4) -0.011(4)
C78 0.115(8) 0.109(8) 0.052(5) -0.003(5) -0.013(5) -0.017(6)
C79 0.044(4) 0.039(3) 0.045(4) -0.013(3) 0.002(3) -0.020(3)
C84 0.048(4) 0.050(4) 0.063(5) -0.010(3) 0.000(3) -0.017(3)
C83 0.056(4) 0.048(4) 0.063(5) -0.011(3) 0.015(4) -0.021(3)
C82 0.067(5) 0.053(4) 0.050(4) -0.014(3) 0.006(4) -0.032(4)
C81 0.052(4) 0.043(3) 0.053(4) -0.011(3) -0.001(3) -0.020(3)
C80 0.041(3) 0.041(3) 0.051(4) -0.014(3) 0.005(3) -0.017(3)
C85 0.078(6) 0.071(5) 0.060(5) -0.013(4) 0.021(4) -0.021(4)
C86 0.068(5) 0.058(4) 0.051(4) -0.001(4) 0.000(4) -0.003(4)
C87 0.077(6) 0.094(6) 0.072(6) -0.031(5) 0.016(5) -0.022(5)
C88 0.076(6) 0.081(6) 0.093(7) -0.018(5) -0.035(5) 0.011(5)
C89 0.070(5) 0.072(5) 0.093(7) -0.011(5) 0.004(5) -0.038(4)
C90 0.049(5) 0.112(7) 0.109(8) -0.043(6) -0.006(5) -0.025(5)
C91 0.070(6) 0.116(8) 0.115(8) -0.029(7) 0.039(6) -0.041(6)
C92 0.056(5) 0.073(5) 0.101(7) -0.022(5) 0.022(5) -0.031(4)
C93 0.058(5) 0.053(5) 0.155(10) -0.016(5) -0.013(6) -0.009(4)
C94 0.056(5) 0.080(6) 0.115(8) -0.029(5) 0.023(5) -0.029(4)
C95 0.065(5) 0.080(6) 0.090(6) -0.005(5) -0.013(5) -0.033(4)
C98 0.060(5) 0.092(6) 0.041(4) 0.001(4) 0.015(3) -0.027(4)
C99 0.082(7) 0.131(9) 0.053(5) -0.017(5) 0.006(5) 0.004(6)
C100 0.070(5) 0.066(5) 0.046(4) -0.004(4) -0.003(4) -0.003(4)
C101 0.056(4) 0.057(4) 0.042(4) 0.000(3) 0.001(3) -0.008(3)
C1A 0.114(8) 0.054(6) 0.069(7) 0.003(5) -0.031(6) -0.022(6)
C1B 0.103(6) 0.066(5) 0.072(6) 0.014(5) -0.025(5) -0.022(5)
C22A 0.051(6) 0.043(5) 0.022(5) -0.009(4) 0.003(4) -0.016(4)
C23A 0.047(5) 0.046(5) 0.031(5) -0.001(4) 0.006(4) -0.017(4)
C24A 0.051(5) 0.044(4) 0.037(5) -0.005(4) 0.001(4) -0.010(4)
C25A 0.063(5) 0.043(4) 0.036(5) -0.001(4) -0.002(4) -0.017(4)
C26A 0.066(6) 0.051(5) 0.036(5) 0.006(4) -0.004(4) -0.021(4)
C27A 0.060(6) 0.052(4) 0.040(6) 0.003(4) -0.003(4) -0.024(4)
C28A 0.082(7) 0.051(5) 0.052(6) 0.009(4) -0.013(6) -0.014(5)
C96A 0.061(10) 0.123(15) 0.086(12) -0.043(11) 0.005(9) -0.035(10)
C97A 0.061(10) 0.123(15) 0.086(12) -0.043(11) 0.005(9) -0.035(10)
C102 0.069(6) 0.062(6) 0.054(6) 0.004(5) 0.001(5) -0.007(5)
C103 0.085(6) 0.067(5) 0.073(6) 0.013(5) -0.012(5) -0.010(5)
C1C 0.087(8) 0.069(8) 0.092(9) 0.026(8) -0.018(8) -0.027(7)
C1D 0.078(7) 0.062(7) 0.089(8) 0.030(7) -0.022(7) -0.024(7)
C25B 0.076(12) 0.070(11) 0.059(16) 0.024(11) 0.007(11) -0.017(9)
C26B 0.076(11) 0.065(9) 0.072(16) 0.029(11) 0.005(10) -0.019(8)
C27B 0.064(7) 0.054(5) 0.042(7) 0.006(5) 0.002(5) -0.020(5)
C22B 0.055(11) 0.045(10) 0.029(13) -0.002(9) 0.012(8) -0.009(8)
C23B 0.057(11) 0.055(11) 0.016(10) 0.001(8) 0.015(8) -0.010(8)
C24B 0.072(12) 0.071(11) 0.057(16) 0.025(11) 0.002(11) -0.014(9)
C28B 0.095(17) 0.070(11) 0.065(16) 0.021(11) 0.026(12) 0.002(10)
C96B 0.050(6) 0.087(8) 0.151(13) -0.031(8) -0.009(7) -0.019(6)
C97B 0.050(6) 0.087(8) 0.151(13) -0.031(8) -0.009(7) -0.019(6)
C104 0.087(8) 0.070(8) 0.092(9) 0.027(7) -0.016(8) -0.026(7)
C105 0.085(7) 0.069(7) 0.092(8) 0.027(7) -0.021(7) -0.023(7)

loop_
_atom_type_symbol
_atom_type_description
_atom_type_scat_dispersion_real
_atom_type_scat_dispersion_imag
_atom_type_scat_source
C C 0.0033 0.0016 'International Tables Vol C Tables 4.2.6.8 and 6.1.1.4'
H H 0.0000 0.0000 'International Tables Vol C Tables 4.2.6.8 and 6.1.1.4'
N N 0.0061 0.0033 'International Tables Vol C Tables 4.2.6.8 and 6.1.1.4'
O O 0.0106 0.0060 'International Tables Vol C Tables 4.2.6.8 and 6.1.1.4'
Si Si 0.0817 0.0704 'International Tables Vol C Tables 4.2.6.8 and 6.1.1.4'
Sm Sm -0.1638 3.4418 'International Tables Vol C Tables 4.2.6.8 and 6.1.1.4'

loop_
_geom_angle_atom_site_label_1
_geom_angle_atom_site_label_2
_geom_angle_atom_site_label_3
_geom_angle
O3 Sm1 Si2 85.04(12)
O3 Sm1 N2 85.56(16)
O3 Sm1 C1 108.16(16)
O3 Sm1 C43 104.87(16)
N1 Sm1 Si2 80.74(13)
N1 Sm1 O3 132.63(16)
N1 Sm1 N2 53.72(17)
N1 Sm1 N5 137.36(16)
N1 Sm1 N6 85.17(17)
N1 Sm1 C1 27.05(17)
N1 Sm1 C43 110.96(17)
N2 Sm1 Si2 100.68(14)
N2 Sm1 C1 27.00(17)
N2 Sm1 C43 110.24(17)
N5 Sm1 Si2 137.97(12)
N5 Sm1 O3 78.39(16)
N5 Sm1 N2 115.98(18)
N5 Sm1 C1 133.91(17)
N5 Sm1 C43 27.61(16)
N6 Sm1 Si2 138.72(12)
N6 Sm1 O3 130.86(16)
N6 Sm1 N2 101.65(17)
N6 Sm1 N5 54.54(16)
N6 Sm1 C1 96.74(16)
N6 Sm1 C43 26.95(16)
N9 Sm1 Si2 26.37(15)
N9 Sm1 O3 91.20(17)
N9 Sm1 N1 95.23(19)
N9 Sm1 N2 126.8(2)
N9 Sm1 N5 115.21(19)
N9 Sm1 N6 119.23(18)
N9 Sm1 C1 110.29(19)
N9 Sm1 C43 121.77(19)
C1 Sm1 Si2 87.92(12)
C1 Sm1 C43 116.34(16)
C43 Sm1 Si2 148.01(12)
O4 Sm2 Si4B 86.96(18)
O4 Sm2 N3 82.77(19)
O4 Sm2 N7 86.57(18)
O4 Sm2 C14 106.27(19)
O4 Sm2 C57 111.82(19)
N3 Sm2 Si4B 130.7(2)
N3 Sm2 N7 127.79(17)
N3 Sm2 C14 27.15(17)
N3 Sm2 C57 139.50(17)
N4 Sm2 Si4B 144.44(18)
N4 Sm2 O4 126.12(19)
N4 Sm2 N3 53.93(17)
N4 Sm2 N7 95.72(17)
N4 Sm2 C14 26.91(17)
N4 Sm2 C57 89.73(17)
N7 Sm2 Si4B 99.3(2)
N7 Sm2 C14 114.99(17)
N7 Sm2 C57 27.85(17)
N8 Sm2 Si4B 82.7(2)
N8 Sm2 O4 136.92(19)
N8 Sm2 N3 133.81(18)
N8 Sm2 N4 80.22(18)
N8 Sm2 N7 54.48(17)
N8 Sm2 C14 106.71(18)
N8 Sm2 C57 26.80(17)
N10 Sm2 Si4B 24.8(2)
N10 Sm2 O4 93.7(2)
N10 Sm2 N3 108.08(19)
N10 Sm2 N4 126.6(2)
N10 Sm2 N7 123.57(19)
N10 Sm2 N8 93.97(18)
N10 Sm2 C14 118.8(2)
N10 Sm2 C57 108.33(18)
C14 Sm2 Si4B 143.5(2)
C14 Sm2 C57 115.66(17)
C57 Sm2 Si4B 88.8(2)
N9 Si1 C86 111.2(3)
N9 Si1 C87 113.5(4)
N9 Si1 C88 112.6(4)
C86 Si1 C87 105.1(4)
C86 Si1 C88 107.4(4)
C88 Si1 C87 106.6(4)
N9 Si2 Sm1 36.76(18)
N9 Si2 C89 110.7(3)
N9 Si2 C90 113.5(4)
N9 Si2 C91 114.1(4)
C89 Si2 Sm1 76.7(3)
C89 Si2 C90 104.8(4)
C89 Si2 C91 106.8(5)
C90 Si2 Sm1 110.8(3)
C90 Si2 C91 106.4(5)
C91 Si2 Sm1 140.3(4)
N10 Si3 C92 110.1(3)
N10 Si3 C93 112.8(4)
N10 Si3 C94 113.8(4)
C92 Si3 C93 107.9(4)
C92 Si3 C94 105.7(4)
C93 Si3 C94 106.1(4)
N10 Si4A C96A 107.7(9)
N10 Si4A C97A 113.9(10)
C95 Si4A N10 110.4(8)
C95 Si4A C96A 108.0(10)
C95 Si4A C97A 107.6(9)
C97A Si4A C96A 109.1(13)
N10 Si4B Sm2 37.4(3)
N10 Si4B C95 110.4(6)
N10 Si4B C96B 117.4(7)
N10 Si4B C97B 113.1(8)
C95 Si4B Sm2 74.5(4)
C96B Si4B Sm2 117.0(6)
C96B Si4B C95 102.2(8)
C97B Si4B Sm2 134.7(7)
C97B Si4B C95 105.0(8)
C97B Si4B C96B 107.5(9)
C8 O1 C7 105.2(4)
C49 O2 C51 104.9(3)
C98 O3 Sm1 126.6(4)
C98 O3 C101 109.0(5)
C101 O3 Sm1 121.8(4)
C1A O4 Sm2 121.9(7)
C1A O4 C102 103.6(8)
C102 O4 Sm2 133.9(5)
C1D O4 Sm2 106.5(13)
C105 O4 Sm2 117.3(16)
C105 O4 C1D 116.6(18)
C1 N1 Sm1 96.9(4)
C1 N1 C15 125.9(5)
C15 N1 Sm1 135.9(3)
C1 N2 Sm1 94.1(4)
C1 N2 C22A 128.8(7)
C1 N2 C22B 115.1(12)
C22A N2 Sm1 134.2(6)
C22B N2 Sm1 138.2(12)
C14 N3 Sm2 93.4(4)
C14 N3 C29 119.5(5)
C29 N3 Sm2 147.1(4)
C14 N4 Sm2 97.3(4)
C14 N4 C36 120.5(5)
C36 N4 Sm2 138.0(4)
C43 N5 Sm1 95.0(4)
C43 N5 C58 120.9(5)
C58 N5 Sm1 144.1(3)
C43 N6 Sm1 96.5(3)
C43 N6 C65 121.7(5)
C65 N6 Sm1 141.8(3)
C57 N7 Sm2 92.0(4)
C57 N7 C72 123.5(5)
C72 N7 Sm2 138.4(3)
C57 N8 Sm2 98.3(4)
C57 N8 C79 124.2(5)
C79 N8 Sm2 136.5(3)
Si1 N9 Sm1 120.7(3)
Si1 N9 Si2 122.3(3)
Si2 N9 Sm1 116.9(3)
Si3 N10 Sm2 122.1(3)
Si3 N10 Si4A 124.5(5)
Si4A N10 Sm2 113.0(5)
Si4B N10 Sm2 117.7(5)
Si4B N10 Si3 119.4(5)
N1 C1 Sm1 56.0(3)
N1 C1 C2 122.0(5)
N2 C1 Sm1 58.9(3)
N2 C1 N1 113.9(6)
N2 C1 C2 124.0(5)
C2 C1 Sm1 166.9(4)
C7 C6 C5 120.0
C7 C6 C9 104.8(3)
C5 C6 C9 135.1(3)
O1 C7 C6 112.3(3)
O1 C7 C2 127.7(3)
C2 C7 C6 120.0
C7 C2 C1 123.5(3)
C7 C2 C3 120.0
C3 C2 C1 116.3(3)
C2 C3 H3 120.0
C2 C3 C4 120.0
C4 C3 H3 120.0
C3 C4 H4 120.0
C3 C4 C5 120.0
C5 C4 H4 120.0
C6 C5 H5 120.0
C4 C5 C6 120.0
C4 C5 H5 120.0
C8 C13 C12 120.0
C8 C13 C14 121.1(3)
C12 C13 C14 118.9(3)
O1 C8 C13 127.2(3)
O1 C8 C9 112.8(3)
C9 C8 C13 120.0
C8 C9 C6 104.8(3)
C8 C9 C10 120.0
C10 C9 C6 135.2(3)
C9 C10 H10 120.0
C9 C10 C11 120.0
C11 C10 H10 120.0
C10 C11 H11 120.0
C12 C11 C10 120.0
C12 C11 H11 120.0
C13 C12 H12 120.0
C11 C12 C13 120.0
C11 C12 H12 120.0
N3 C14 Sm2 59.4(3)
N3 C14 C13 122.6(5)
N4 C14 Sm2 55.8(3)
N4 C14 N3 114.8(6)
N4 C14 C13 122.5(6)
C13 C14 Sm2 171.2(4)
C15 C20 H20 120.0
C15 C20 C19 120.0
C19 C20 H20 120.0
C20 C15 N1 116.4(3)
C20 C15 C16 120.0
C16 C15 N1 123.2(3)
C15 C16 H16 120.0
C17 C16 C15 120.0
C17 C16 H16 120.0
C16 C17 H17 120.0
C18 C17 C16 120.0
C18 C17 H17 120.0
C17 C18 C19 120.0
C17 C18 C21 120.5(5)
C19 C18 C21 119.4(5)
C20 C19 H19 120.0
C18 C19 C20 120.0
C18 C19 H19 120.0
C18 C21 H21A 109.5
C18 C21 H21B 109.5
C18 C21 H21C 109.5
H21A C21 H21B 109.5
H21A C21 H21C 109.5
H21B C21 H21C 109.5
C34 C29 N3 118.1(3)
C34 C29 C30 120.0
C30 C29 N3 121.8(3)
C29 C34 H34 120.0
C33 C34 C29 120.0
C33 C34 H34 120.0
C34 C33 H33 120.0
C34 C33 C32 120.0
C32 C33 H33 120.0
C33 C32 C31 120.0
C33 C32 C35 121.2(5)
C31 C32 C35 118.6(5)
C32 C31 H31 120.0
C30 C31 C32 120.0
C30 C31 H31 120.0
C29 C30 H30 120.0
C31 C30 C29 120.0
C31 C30 H30 120.0
C32 C35 H35A 109.5
C32 C35 H35B 109.5
C32 C35 H35C 109.5
H35A C35 H35B 109.5
H35A C35 H35C 109.5
H35B C35 H35C 109.5
C38 C37 H37 120.0
C38 C37 C36 120.0
C36 C37 H37 120.0
C37 C38 H38 120.0
C37 C38 C39 120.0
C39 C38 H38 120.0
C38 C39 C42 118.9(5)
C40 C39 C38 120.0
C40 C39 C42 121.1(5)
C39 C40 H40 120.0
C39 C40 C41 120.0
C41 C40 H40 120.0
C40 C41 H41 120.0
C36 C41 C40 120.0
C36 C41 H41 120.0
C37 C36 N4 120.0(4)
C41 C36 N4 120.0(4)
C41 C36 C37 120.0
C39 C42 H42A 109.5
C39 C42 H42B 109.5
C39 C42 H42C 109.5
H42A C42 H42B 109.5
H42A C42 H42C 109.5
H42B C42 H42C 109.5
N5 C43 Sm1 57.4(3)
N5 C43 C44 122.0(5)
N6 C43 Sm1 56.5(3)
N6 C43 N5 113.9(5)
N6 C43 C44 123.8(5)
C44 C43 Sm1 177.2(4)
C47 C48 C49 120.0
C47 C48 C52 135.6(3)
C49 C48 C52 104.3(3)
C48 C47 H47 120.0
C46 C47 C48 120.0
C46 C47 H47 120.0
C47 C46 H46 120.0
C47 C46 C45 120.0
C45 C46 H46 120.0
C46 C45 H45 120.0
C44 C45 C46 120.0
C44 C45 H45 120.0
C45 C44 C43 117.7(3)
C49 C44 C43 122.3(3)
C49 C44 C45 120.0
O2 C49 C48 113.1(3)
O2 C49 C44 126.9(3)
C44 C49 C48 120.0
C53 C54 H54 120.0
C53 C54 C55 120.0
C55 C54 H54 120.0
C54 C53 H53 120.0
C54 C53 C52 120.0
C52 C53 H53 120.0
C53 C52 C48 134.8(3)
C51 C52 C48 105.0(3)
C51 C52 C53 120.0
O2 C51 C52 112.6(3)
O2 C51 C56 127.3(3)
C52 C51 C56 120.0
C51 C56 C57 124.0(3)
C55 C56 C51 120.0
C55 C56 C57 116.0(3)
C54 C55 H55 120.0
C56 C55 C54 120.0
C56 C55 H55 120.0
N7 C57 Sm2 60.2(3)
N7 C57 C56 123.4(5)
N8 C57 Sm2 54.9(3)
N8 C57 N7 114.6(5)
N8 C57 C56 121.7(5)
C56 C57 Sm2 167.2(4)
C61 C62 H62 120.0
C61 C62 C63 120.0
C63 C62 H62 120.0
C62 C61 C64 120.8(4)
C60 C61 C62 120.0
C60 C61 C64 119.2(4)
C61 C60 H60 120.0
C59 C60 C61 120.0
C59 C60 H60 120.0
C60 C59 H59 120.0
C58 C59 C60 120.0
C58 C59 H59 120.0
C59 C58 N5 122.4(3)
C59 C58 C63 120.0
C63 C58 N5 117.6(3)
C62 C63 H63 120.0
C58 C63 C62 120.0
C58 C63 H63 120.0
C61 C64 H64A 109.5
C61 C64 H64B 109.5
C61 C64 H64C 109.5
H64A C64 H64B 109.5
H64A C64 H64C 109.5
H64B C64 H64C 109.5
C68 C69 H69 120.0
C68 C69 C70 120.0
C70 C69 H69 120.0
C69 C68 C67 120.0
C69 C68 C71 120.6(4)
C67 C68 C71 119.2(4)
C68 C67 H67 120.0
C66 C67 C68 120.0
C66 C67 H67 120.0
C67 C66 H66 120.0
C67 C66 C65 120.0
C65 C66 H66 120.0
C66 C65 N6 118.0(3)
C70 C65 N6 121.8(3)
C70 C65 C66 120.0
C69 C70 H70 120.0
C65 C70 C69 120.0
C65 C70 H70 120.0
C68 C71 H71A 109.5
C68 C71 H71B 109.5
C68 C71 H71C 109.5
H71A C71 H71B 109.5
H71A C71 H71C 109.5
H71B C71 H71C 109.5
C72 C73 H73 120.0
C72 C73 C74 120.0
C74 C73 H73 120.0
C73 C72 N7 116.1(4)
C77 C72 N7 123.6(4)
C77 C72 C73 120.0
C72 C77 H77 120.0
C72 C77 C76 120.0
C76 C77 H77 120.0
C77 C76 H76 120.0
C77 C76 C75 120.0
C75 C76 H76 120.0
C76 C75 C78 119.5(6)
C74 C75 C76 120.0
C74 C75 C78 120.5(6)
C73 C74 H74 120.0
C75 C74 C73 120.0
C75 C74 H74 120.0
C75 C78 H78A 109.5
C75 C78 H78B 109.5
C75 C78 H78C 109.5
H78A C78 H78B 109.5
H78A C78 H78C 109.5
H78B C78 H78C 109.5
C84 C79 N8 117.9(3)
C84 C79 C80 120.0
C80 C79 N8 121.8(3)
C79 C84 H84 120.0
C79 C84 C83 120.0
C83 C84 H84 120.0
C84 C83 H83 120.0
C82 C83 C84 120.0
C82 C83 H83 120.0
C83 C82 C81 120.0
C83 C82 C85 120.8(4)
C81 C82 C85 119.1(4)
C82 C81 H81 120.0
C80 C81 C82 120.0
C80 C81 H81 120.0
C79 C80 H80 120.0
C81 C80 C79 120.0
C81 C80 H80 120.0
C82 C85 H85A 109.5
C82 C85 H85B 109.5
C82 C85 H85C 109.5
H85A C85 H85B 109.5
H85A C85 H85C 109.5
H85B C85 H85C 109.5
Si1 C86 H86A 109.5
Si1 C86 H86B 109.5
Si1 C86 H86C 109.5
H86A C86 H86B 109.5
H86A C86 H86C 109.5
H86B C86 H86C 109.5
Si1 C87 H87A 109.5
Si1 C87 H87B 109.5
Si1 C87 H87C 109.5
H87A C87 H87B 109.5
H87A C87 H87C 109.5
H87B C87 H87C 109.5
Si1 C88 H88A 109.5
Si1 C88 H88B 109.5
Si1 C88 H88C 109.5
H88A C88 H88B 109.5
H88A C88 H88C 109.5
H88B C88 H88C 109.5
Si2 C89 H89A 109.5
Si2 C89 H89B 109.5
Si2 C89 H89C 109.5
H89A C89 H89B 109.5
H89A C89 H89C 109.5
H89B C89 H89C 109.5
Si2 C90 H90A 109.5
Si2 C90 H90B 109.5
Si2 C90 H90C 109.5
H90A C90 H90B 109.5
H90A C90 H90C 109.5
H90B C90 H90C 109.5
Si2 C91 H91A 109.5
Si2 C91 H91B 109.5
Si2 C91 H91C 109.5
H91A C91 H91B 109.5
H91A C91 H91C 109.5
H91B C91 H91C 109.5
Si3 C92 H92A 109.5
Si3 C92 H92B 109.5
Si3 C92 H92C 109.5
H92A C92 H92B 109.5
H92A C92 H92C 109.5
H92B C92 H92C 109.5
Si3 C93 H93A 109.5
Si3 C93 H93B 109.5
Si3 C93 H93C 109.5
H93A C93 H93B 109.5
H93A C93 H93C 109.5
H93B C93 H93C 109.5
Si3 C94 H94A 109.5
Si3 C94 H94B 109.5
Si3 C94 H94C 109.5
H94A C94 H94B 109.5
H94A C94 H94C 109.5
H94B C94 H94C 109.5
Si4A C95 H95A 109.5
Si4A C95 H95B 109.5
Si4A C95 H95C 109.5
Si4B C95 H95D 109.5
Si4B C95 H95E 109.5
Si4B C95 H95F 109.5
H95D C95 H95E 109.5
H95D C95 H95F 109.5
H95E C95 H95F 109.5
H95A C95 H95B 109.5
H95A C95 H95C 109.5
H95B C95 H95C 109.5
O3 C98 H98A 110.1
O3 C98 H98B 110.1
O3 C98 C99 107.8(6)
H98A C98 H98B 108.5
C99 C98 H98A 110.1
C99 C98 H98B 110.1
C98 C99 H99A 110.4
C98 C99 H99B 110.4
C98 C99 C100 106.6(7)
H99A C99 H99B 108.6
C100 C99 H99A 110.4
C100 C99 H99B 110.4
C99 C100 H10A 111.4
C99 C100 H10B 111.4
H10A C100 H10B 109.3
C101 C100 C99 101.9(7)
C101 C100 H10A 111.4
C101 C100 H10B 111.4
O3 C101 C100 106.5(6)
O3 C101 H10C 110.4
O3 C101 H10D 110.4
C100 C101 H10C 110.4
C100 C101 H10D 110.4
H10C C101 H10D 108.6
O4 C1A H1AA 109.6
O4 C1A H1AB 109.6
O4 C1A C1B 110.1(11)
H1AA C1A H1AB 108.1
C1B C1A H1AA 109.6
C1B C1A H1AB 109.6
C1A C1B H1BA 110.5
C1A C1B H1BB 110.5
C1A C1B C103 106.0(10)
H1BA C1B H1BB 108.7
C103 C1B H1BA 110.5
C103 C1B H1BB 110.5
C23A C22A N2 121.2(9)
C23A C22A C27A 118.6(9)
C27A C22A N2 120.1(10)
C22A C23A H23A 120.3
C22A C23A C24A 119.4(10)
C24A C23A H23A 120.3
C23A C24A H24A 118.8
C25A C24A C23A 122.4(10)
C25A C24A H24A 118.8
C24A C25A C28A 122.6(10)
C26A C25A C24A 116.3(9)
C26A C25A C28A 121.1(11)
C25A C26A H26A 118.9
C27A C26A C25A 122.1(10)
C27A C26A H26A 118.9
C22A C27A H27A 119.4
C26A C27A C22A 121.1(10)
C26A C27A H27A 119.4
C25A C28A H28A 109.5
C25A C28A H28B 109.5
C25A C28A H28C 109.5
H28A C28A H28B 109.5
H28A C28A H28C 109.5
H28B C28A H28C 109.5
Si4A C96A H96A 109.5
Si4A C96A H96B 109.5
Si4A C96A H96C 109.5
H96A C96A H96B 109.5
H96A C96A H96C 109.5
H96B C96A H96C 109.5
Si4A C97A H97A 109.5
Si4A C97A H97B 109.5
Si4A C97A H97C 109.5
H97A C97A H97B 109.5
H97A C97A H97C 109.5
H97B C97A H97C 109.5
O4 C102 H10E 110.2
O4 C102 H10F 110.2
H10E C102 H10F 108.5
C103 C102 O4 107.4(8)
C103 C102 H10E 110.2
C103 C102 H10F 110.2
C1B C103 H10G 112.6
C1B C103 H10H 112.6
C102 C103 C1B 95.9(10)
C102 C103 H10G 112.6
C102 C103 H10H 112.6
H10G C103 H10H 110.1
H1CA C1C H1CB 109.3
C1D C1C H1CA 111.4
C1D C1C H1CB 111.4
C104 C1C H1CA 111.4
C104 C1C H1CB 111.4
C104 C1C C1D 102(2)
O4 C1D C1C 98(2)
O4 C1D H1DA 112.2
O4 C1D H1DB 112.2
C1C C1D H1DA 112.2
C1C C1D H1DB 112.2
H1DA C1D H1DB 109.8
C26B C25B C24B 120.0
C26B C25B C28B 115(2)
C24B C25B C28B 125(2)
C25B C26B H26B 120.0
C27B C26B C25B 120.0
C27B C26B H26B 120.0
C26B C27B H27B 120.0
C26B C27B C22B 120.0
C22B C27B H27B 120.0
C27B C22B N2 126.8(14)
C23B C22B N2 113.0(14)
C23B C22B C27B 120.0
C22B C23B H23B 120.0
C24B C23B C22B 120.0
C24B C23B H23B 120.0
C25B C24B H24B 120.0
C23B C24B C25B 120.0
C23B C24B H24B 120.0
C25B C28B H28D 109.5
C25B C28B H28E 109.5
C25B C28B H28F 109.5
H28D C28B H28E 109.5
H28D C28B H28F 109.5
H28E C28B H28F 109.5
Si4B C96B H96D 109.5
Si4B C96B H96E 109.5
Si4B C96B H96F 109.5
H96D C96B H96E 109.5
H96D C96B H96F 109.5
H96E C96B H96F 109.5
Si4B C97B H97D 109.5
Si4B C97B H97E 109.5
Si4B C97B H97F 109.5
H97D C97B H97E 109.5
H97D C97B H97F 109.5
H97E C97B H97F 109.5
C1C C104 H10I 109.4
C1C C104 H10J 109.4
H10I C104 H10J 108.0
C105 C104 C1C 111(3)
C105 C104 H10I 109.4
C105 C104 H10J 109.4
O4 C105 C104 111(3)
O4 C105 H10K 109.3
O4 C105 H10L 109.3
C104 C105 H10K 109.3
C104 C105 H10L 109.3
H10K C105 H10L 108.0
C110 O6 C113 102.2(13)
O6 C110 H11A 109.5
O6 C110 H11B 109.5
H11A C110 H11B 108.1
C111 C110 O6 110.5(13)
C111 C110 H11A 109.5
C111 C110 H11B 109.5
C110 C111 H11C 110.3
C110 C111 H11D 110.3
C110 C111 C112 107.0(15)
H11C C111 H11D 108.6
C112 C111 H11C 110.3
C112 C111 H11D 110.3
C111 C112 H11E 110.2
C111 C112 H11F 110.2
H11E C112 H11F 108.5
C113 C112 C111 107.3(15)
C113 C112 H11E 110.2
C113 C112 H11F 110.2
O6 C113 H11G 109.5
O6 C113 H11H 109.5
C112 C113 O6 110.7(13)
C112 C113 H11G 109.5
C112 C113 H11H 109.5
H11G C113 H11H 108.1
C109 O5 C106 111.4(12)
O5 C106 H10M 110.6
O5 C106 H10N 110.6
O5 C106 C107 105.8(12)
H10M C106 H10N 108.7
C107 C106 H10M 110.6
C107 C106 H10N 110.6
C106 C107 H10O 110.8
C106 C107 H10P 110.8
C106 C107 C108 104.6(11)
H10O C107 H10P 108.9
C108 C107 H10O 110.8
C108 C107 H10P 110.8
C107 C108 H10Q 110.3
C107 C108 H10R 110.3
C107 C108 C109 107.3(11)
H10Q C108 H10R 108.5
C109 C108 H10Q 110.3
C109 C108 H10R 110.3
O5 C109 C108 101.1(12)
O5 C109 H10S 111.6
O5 C109 H10T 111.6
C108 C109 H10S 111.6
C108 C109 H10T 111.6
H10S C109 H10T 109.4
C117 O7 C114 119(2)
O7 C114 H11I 112.6
O7 C114 H11J 112.6
O7 C114 C115 96(2)
H11I C114 H11J 110.1
C115 C114 H11I 112.6
C115 C114 H11J 112.6
C114 C115 H11K 109.8
C114 C115 H11L 109.8
H11K C115 H11L 108.2
C116 C115 C114 109(2)
C116 C115 H11K 109.8
C116 C115 H11L 109.8
C115 C116 H11M 112.1
C115 C116 H11N 112.1
C115 C116 C117 98(2)
H11M C116 H11N 109.8
C117 C116 H11M 112.1
C117 C116 H11N 112.1
O7 C117 C116 107(2)
O7 C117 H11O 110.2
O7 C117 H11P 110.2
C116 C117 H11O 110.2
C116 C117 H11P 110.2
H11O C117 H11P 108.5

loop_
_geom_bond_atom_site_label_1
_geom_bond_atom_site_label_2
_geom_bond_distance
Sm1 Si2 3.451(2)
Sm1 O3 2.466(4)
Sm1 N1 2.412(5)
Sm1 N2 2.480(5)
Sm1 N5 2.446(5)
Sm1 N6 2.429(4)
Sm1 N9 2.315(5)
Sm1 C1 2.888(6)
Sm1 C43 2.893(6)
Sm2 Si4B 3.387(9)
Sm2 O4 2.494(6)
Sm2 N3 2.495(5)
Sm2 N4 2.411(6)
Sm2 N7 2.516(5)
Sm2 N8 2.398(5)
Sm2 N10 2.326(5)
Sm2 C14 2.893(7)
Sm2 C57 2.900(6)
Si1 N9 1.701(6)
Si1 C86 1.853(9)
Si1 C87 1.870(8)
Si1 C88 1.865(8)
Si2 N9 1.718(6)
Si2 C89 1.878(9)
Si2 C90 1.881(10)
Si2 C91 1.889(9)
Si3 N10 1.702(7)
Si3 C92 1.864(9)
Si3 C93 1.882(9)
Si3 C94 1.886(8)
Si4A N10 1.863(13)
Si4A C95 1.721(16)
Si4A C96A 1.900(2)
Si4A C97A 1.86(3)
Si4B N10 1.607(11)
Si4B C95 1.970(13)
Si4B C96B 1.900(2)
Si4B C97B 1.885(18)
O1 C7 1.361(5)
O1 C8 1.347(5)
O2 C49 1.349(4)
O2 C51 1.351(4)
O3 C98 1.432(8)
O3 C101 1.433(8)
O4 C1A 1.418(13)
O4 C102 1.576(13)
O4 C1D 1.58(3)
O4 C105 1.17(3)
N1 C1 1.323(7)
N1 C15 1.433(6)
N2 C1 1.315(8)
N2 C22A 1.437(12)
N2 C22B 1.408(15)
N3 C14 1.322(8)
N3 C29 1.443(6)
N4 C14 1.320(8)
N4 C36 1.443(6)
N5 C43 1.346(7)
N5 C58 1.425(5)
N6 C43 1.320(7)
N6 C65 1.433(5)
N7 C57 1.355(8)
N7 C72 1.429(6)
N8 C57 1.321(8)
N8 C79 1.421(6)
C1 C2 1.545(7)
C6 C7 1.3900
C6 C5 1.3900
C6 C9 1.440(4)
C7 C2 1.3900
C2 C3 1.3900
C3 H3 0.9500
C3 C4 1.3900
C4 H4 0.9500
C4 C5 1.3900
C5 H5 0.9500
C13 C8 1.3900
C13 C12 1.3900
C13 C14 1.531(7)
C8 C9 1.3900
C9 C10 1.3900
C10 H10 0.9500
C10 C11 1.3900
C11 H11 0.9500
C11 C12 1.3900
C12 H12 0.9500
C20 H20 0.9500
C20 C15 1.3900
C20 C19 1.3900
C15 C16 1.3900
C16 H16 0.9500
C16 C17 1.3900
C17 H17 0.9500
C17 C18 1.3900
C18 C19 1.3900
C18 C21 1.520(8)
C19 H19 0.9500
C21 H21A 0.9800
C21 H21B 0.9800
C21 H21C 0.9800
C29 C34 1.3900
C29 C30 1.3900
C34 H34 0.9500
C34 C33 1.3900
C33 H33 0.9500
C33 C32 1.3900
C32 C31 1.3900
C32 C35 1.531(7)
C31 H31 0.9500
C31 C30 1.3900
C30 H30 0.9500
C35 H35A 0.9800
C35 H35B 0.9800
C35 H35C 0.9800
C37 H37 0.9500
C37 C38 1.3900
C37 C36 1.3900
C38 H38 0.9500
C38 C39 1.3900
C39 C40 1.3900
C39 C42 1.515(9)
C40 H40 0.9500
C40 C41 1.3900
C41 H41 0.9500
C41 C36 1.3900
C42 H42A 0.9800
C42 H42B 0.9800
C42 H42C 0.9800
C43 C44 1.522(7)
C48 C47 1.3900
C48 C49 1.3900
C48 C52 1.438(4)
C47 H47 0.9500
C47 C46 1.3900
C46 H46 0.9500
C46 C45 1.3900
C45 H45 0.9500
C45 C44 1.3900
C44 C49 1.3900
C54 H54 0.9500
C54 C53 1.3900
C54 C55 1.3900
C53 H53 0.9500
C53 C52 1.3900
C52 C51 1.3900
C51 C56 1.3900
C56 C55 1.3900
C56 C57 1.540(6)
C55 H55 0.9500
C62 H62 0.9500
C62 C61 1.3900
C62 C63 1.3900
C61 C60 1.3900
C61 C64 1.521(7)
C60 H60 0.9500
C60 C59 1.3900
C59 H59 0.9500
C59 C58 1.3900
C58 C63 1.3900
C63 H63 0.9500
C64 H64A 0.9800
C64 H64B 0.9800
C64 H64C 0.9800
C69 H69 0.9500
C69 C68 1.3900
C69 C70 1.3900
C68 C67 1.3900
C68 C71 1.517(7)
C67 H67 0.9500
C67 C66 1.3900
C66 H66 0.9500
C66 C65 1.3900
C65 C70 1.3900
C70 H70 0.9500
C71 H71A 0.9800
C71 H71B 0.9800
C71 H71C 0.9800
C73 H73 0.9500
C73 C72 1.3900
C73 C74 1.3900
C72 C77 1.3900
C77 H77 0.9500
C77 C76 1.3900
C76 H76 0.9500
C76 C75 1.3900
C75 C74 1.3900
C75 C78 1.510(10)
C74 H74 0.9500
C78 H78A 0.9800
C78 H78B 0.9800
C78 H78C 0.9800
C79 C84 1.3900
C79 C80 1.3900
C84 H84 0.9500
C84 C83 1.3900
C83 H83 0.9500
C83 C82 1.3900
C82 C81 1.3900
C82 C85 1.538(8)
C81 H81 0.9500
C81 C80 1.3900
C80 H80 0.9500
C85 H85A 0.9800
C85 H85B 0.9800
C85 H85C 0.9800
C86 H86A 0.9800
C86 H86B 0.9800
C86 H86C 0.9800
C87 H87A 0.9800
C87 H87B 0.9800
C87 H87C 0.9800
C88 H88A 0.9800
C88 H88B 0.9800
C88 H88C 0.9800
C89 H89A 0.9800
C89 H89B 0.9800
C89 H89C 0.9800
C90 H90A 0.9800
C90 H90B 0.9800
C90 H90C 0.9800
C91 H91A 0.9800
C91 H91B 0.9800
C91 H91C 0.9800
C92 H92A 0.9800
C92 H92B 0.9800
C92 H92C 0.9800
C93 H93A 0.9800
C93 H93B 0.9800
C93 H93C 0.9800
C94 H94A 0.9800
C94 H94B 0.9800
C94 H94C 0.9800
C95 H95D 0.9800
C95 H95E 0.9800
C95 H95F 0.9800
C95 H95A 0.9800
C95 H95B 0.9800
C95 H95C 0.9800
C98 H98A 0.9900
C98 H98B 0.9900
C98 C99 1.455(12)
C99 H99A 0.9900
C99 H99B 0.9900
C99 C100 1.521(13)
C100 H10A 0.9900
C100 H10B 0.9900
C100 C101 1.502(10)
C101 H10C 0.9900
C101 H10D 0.9900
C1A H1AA 0.9900
C1A H1AB 0.9900
C1A C1B 1.520(18)
C1B H1BA 0.9900
C1B H1BB 0.9900
C1B C103 1.581(19)
C22A C23A 1.375(15)
C22A C27A 1.416(14)
C23A H23A 0.9500
C23A C24A 1.409(13)
C24A H24A 0.9500
C24A C25A 1.401(15)
C25A C26A 1.398(15)
C25A C28A 1.501(13)
C26A H26A 0.9500
C26A C27A 1.360(14)
C27A H27A 0.9500
C28A H28A 0.9800
C28A H28B 0.9800
C28A H28C 0.9800
C96A H96A 0.9800
C96A H96B 0.9800
C96A H96C 0.9800
C97A H97A 0.9800
C97A H97B 0.9800
C97A H97C 0.9800
C102 H10E 0.9900
C102 H10F 0.9900
C102 C103 1.539(15)
C103 H10G 0.9900
C103 H10H 0.9900
C1C H1CA 0.9900
C1C H1CB 0.9900
C1C C1D 1.64(4)
C1C C104 1.47(4)
C1D H1DA 0.9900
C1D H1DB 0.9900
C25B C26B 1.3900
C25B C24B 1.3900
C25B C28B 1.58(3)
C26B H26B 0.9500
C26B C27B 1.3900
C27B H27B 0.9500
C27B C22B 1.3900
C22B C23B 1.3900
C23B H23B 0.9500
C23B C24B 1.3900
C24B H24B 0.9500
C28B H28D 0.9800
C28B H28E 0.9800
C28B H28F 0.9800
C96B H96D 0.9800
C96B H96E 0.9800
C96B H96F 0.9800
C97B H97D 0.9800
C97B H97E 0.9800
C97B H97F 0.9800
C104 H10I 0.9900
C104 H10J 0.9900
C104 C105 1.44(4)
C105 H10K 0.9900
C105 H10L 0.9900
O6 C110 1.490(17)
O6 C113 1.526(18)
C110 H11A 0.9900
C110 H11B 0.9900
C110 C111 1.39(2)
C111 H11C 0.9900
C111 H11D 0.9900
C111 C112 1.528(2)
C112 H11E 0.9900
C112 H11F 0.9900
C112 C113 1.343(18)
C113 H11G 0.9900
C113 H11H 0.9900
O5 C106 1.408(16)
O5 C109 1.393(16)
C106 H10M 0.9900
C106 H10N 0.9900
C106 C107 1.446(16)
C107 H10O 0.9900
C107 H10P 0.9900
C107 C108 1.479(15)
C108 H10Q 0.9900
C108 H10R 0.9900
C108 C109 1.552(18)
C109 H10S 0.9900
C109 H10T 0.9900
O7 C114 1.49(3)
O7 C117 1.34(2)
C114 H11I 0.9900
C114 H11J 0.9900
C114 C115 1.58(3)
C115 H11K 0.9900
C115 H11L 0.9900
C115 C116 1.529(2)
C116 H11M 0.9900
C116 H11N 0.9900
C116 C117 1.55(3)
C117 H11O 0.9900
C117 H11P 0.9900

loop_
_geom_torsion_atom_site_label_1
_geom_torsion_atom_site_label_2
_geom_torsion_atom_site_label_3
_geom_torsion_atom_site_label_4
_geom_torsion
Sm1 Si2 N9 Si1 174.8(6)
Sm1 O3 C98 C99 -156.8(6)
Sm1 O3 C101 C100 141.3(5)
Sm1 N1 C1 N2 -11.5(5)
Sm1 N1 C1 C2 164.5(4)
Sm1 N1 C15 C20 -39.9(6)
Sm1 N1 C15 C16 132.8(4)
Sm1 N2 C1 N1 11.1(5)
Sm1 N2 C1 C2 -164.8(4)
Sm1 N2 C22A C23A -85.9(11)
Sm1 N2 C22A C27A 90.0(12)
Sm1 N2 C22B C27B 79(2)
Sm1 N2 C22B C23B -94.4(16)
Sm1 N5 C43 N6 2.8(5)
Sm1 N5 C43 C44 176.7(4)
Sm1 N5 C58 C59 124.9(5)
Sm1 N5 C58 C63 -53.3(6)
Sm1 N6 C43 N5 -2.9(5)
Sm1 N6 C43 C44 -176.6(4)
Sm1 N6 C65 C66 55.9(6)
Sm1 N6 C65 C70 -119.3(5)
Sm1 C1 C2 C7 -148.7(15)
Sm1 C1 C2 C3 36.4(19)
Sm2 Si4B N10 Si3 170.2(7)
Sm2 O4 C1A C1B 168.7(9)
Sm2 O4 C102 C103 -141.8(8)
Sm2 O4 C1D C1C -134(2)
Sm2 O4 C105 C104 122(2)
Sm2 N3 C14 N4 -6.9(6)
Sm2 N3 C14 C13 170.0(4)
Sm2 N3 C29 C34 -54.5(8)
Sm2 N3 C29 C30 129.2(5)
Sm2 N4 C14 N3 7.1(6)
Sm2 N4 C14 C13 -169.7(4)
Sm2 N4 C36 C37 -99.9(5)
Sm2 N4 C36 C41 77.9(6)
Sm2 N7 C57 N8 7.8(5)
Sm2 N7 C57 C56 -165.5(5)
Sm2 N7 C72 C73 -74.1(6)
Sm2 N7 C72 C77 99.3(5)
Sm2 N8 C57 N7 -8.3(6)
Sm2 N8 C57 C56 165.2(4)
Sm2 N8 C79 C84 -48.0(6)
Sm2 N8 C79 C80 125.7(4)
O1 C7 C2 C1 4.2(5)
O1 C7 C2 C3 179.0(5)
O1 C8 C9 C6 -0.8(4)
O1 C8 C9 C10 -179.7(4)
O2 C51 C56 C55 176.2(4)
O2 C51 C56 C57 -5.0(5)
O3 C98 C99 C100 13.3(11)
O4 C1A C1B C103 -22.0(16)
O4 C102 C103 C1B -39.5(12)
N1 C1 C2 C7 134.3(5)
N1 C1 C2 C3 -40.7(6)
N1 C15 C16 C17 -172.5(4)
N2 C1 C2 C7 -50.2(7)
N2 C1 C2 C3 134.9(5)
N2 C22A C23A C24A 174.5(11)
N2 C22A C27A C26A -176.0(11)
N2 C22B C23B C24B 174(2)
N3 C29 C34 C33 -176.4(5)
N3 C29 C30 C31 176.3(5)
N5 C43 C44 C45 -83.4(5)
N5 C43 C44 C49 95.6(6)
N5 C58 C63 C62 178.3(4)
N6 C43 C44 C45 89.9(6)
N6 C43 C44 C49 -91.1(6)
N6 C65 C70 C69 175.1(4)
N7 C72 C77 C76 -173.1(4)
N8 C79 C84 C83 173.7(4)
N8 C79 C80 C81 -173.5(4)
C1 N1 C15 C20 156.1(5)
C1 N1 C15 C16 -31.2(7)
C1 N2 C22A C23A 119.0(10)
C1 N2 C22A C27A -65.1(13)
C1 N2 C22B C27B -50(2)
C1 N2 C22B C23B 135.8(10)
C1 C2 C3 C4 175.1(4)
C6 C7 C2 C1 -174.8(4)
C6 C7 C2 C3 0.0
C6 C9 C10 C11 -178.5(5)
C7 O1 C8 C13 179.5(3)
C7 O1 C8 C9 -0.9(4)
C7 C6 C5 C4 0.0
C7 C6 C9 C8 2.0(3)
C7 C6 C9 C10 -179.3(3)
C7 C2 C3 C4 0.0
C2 C3 C4 C5 0.0
C3 C4 C5 C6 0.0
C5 C6 C7 O1 -179.2(4)
C5 C6 C7 C2 0.0
C5 C6 C9 C8 177.7(3)
C5 C6 C9 C10 -3.7(7)
C13 C8 C9 C6 178.9(4)
C13 C8 C9 C10 0.0
C8 O1 C7 C6 2.3(4)
C8 O1 C7 C2 -176.8(3)
C8 C13 C12 C11 0.0
C8 C13 C14 N3 121.4(5)
C8 C13 C14 N4 -62.0(7)
C8 C9 C10 C11 0.0
C9 C6 C7 O1 -2.7(4)
C9 C6 C7 C2 176.4(4)
C9 C6 C5 C4 -175.1(5)
C9 C10 C11 C12 0.0
C10 C11 C12 C13 0.0
C12 C13 C8 O1 179.7(4)
C12 C13 C8 C9 0.0
C12 C13 C14 N3 -56.0(7)
C12 C13 C14 N4 120.6(5)
C14 N3 C29 C34 123.4(5)
C14 N3 C29 C30 -52.9(7)
C14 N4 C36 C37 109.0(5)
C14 N4 C36 C41 -73.2(6)
C14 C13 C8 O1 2.2(5)
C14 C13 C8 C9 -177.4(4)
C14 C13 C12 C11 177.5(4)
C20 C15 C16 C17 0.0
C15 N1 C1 Sm1 168.9(6)
C15 N1 C1 N2 157.4(5)
C15 N1 C1 C2 -26.6(8)
C15 C20 C19 C18 0.0
C15 C16 C17 C18 0.0
C16 C17 C18 C19 0.0
C16 C17 C18 C21 176.8(6)
C17 C18 C19 C20 0.0
C19 C20 C15 N1 173.0(4)
C19 C20 C15 C16 0.0
C21 C18 C19 C20 -176.8(6)
C29 N3 C14 Sm2 -178.9(6)
C29 N3 C14 N4 174.3(5)
C29 N3 C14 C13 -8.9(8)
C29 C34 C33 C32 0.0
C34 C29 C30 C31 0.0
C34 C33 C32 C31 0.0
C34 C33 C32 C35 176.3(6)
C33 C32 C31 C30 0.0
C32 C31 C30 C29 0.0
C30 C29 C34 C33 0.0
C35 C32 C31 C30 -176.4(6)
C37 C38 C39 C40 0.0
C37 C38 C39 C42 179.9(6)
C38 C37 C36 N4 177.8(4)
C38 C37 C36 C41 0.0
C38 C39 C40 C41 0.0
C39 C40 C41 C36 0.0
C40 C41 C36 N4 -177.8(4)
C40 C41 C36 C37 0.0
C36 N4 C14 Sm2 161.0(6)
C36 N4 C14 N3 168.1(5)
C36 N4 C14 C13 -8.8(8)
C36 C37 C38 C39 0.0
C42 C39 C40 C41 -179.9(6)
C43 N5 C58 C59 -58.9(6)
C43 N5 C58 C63 122.9(5)
C43 N6 C65 C66 -122.3(5)
C43 N6 C65 C70 62.5(6)
C43 C44 C49 O2 2.1(5)
C43 C44 C49 C48 -179.0(4)
C48 C47 C46 C45 0.0
C48 C52 C51 O2 -1.2(3)
C48 C52 C51 C56 175.5(3)
C47 C48 C49 O2 179.1(4)
C47 C48 C49 C44 0.0
C47 C48 C52 C53 -2.6(6)
C47 C48 C52 C51 -177.1(3)
C47 C46 C45 C44 0.0
C46 C45 C44 C43 179.0(4)
C46 C45 C44 C49 0.0
C45 C44 C49 O2 -178.9(4)
C45 C44 C49 C48 0.0
C49 O2 C51 C52 2.2(4)
C49 O2 C51 C56 -174.2(3)
C49 C48 C47 C46 0.0
C49 C48 C52 C53 174.3(3)
C49 C48 C52 C51 -0.2(3)
C54 C53 C52 C48 -173.8(5)
C54 C53 C52 C51 0.0
C53 C54 C55 C56 0.0
C53 C52 C51 O2 -176.7(4)
C53 C52 C51 C56 0.0
C52 C48 C47 C46 176.5(5)
C52 C48 C49 O2 1.6(3)
C52 C48 C49 C44 -177.5(3)
C52 C51 C56 C55 0.0
C52 C51 C56 C57 178.8(4)
C51 O2 C49 C48 -2.3(4)
C51 O2 C49 C44 176.7(3)
C51 C56 C55 C54 0.0
C51 C56 C57 Sm2 -161.8(16)
C51 C56 C57 N7 -59.7(7)
C51 C56 C57 N8 127.4(5)
C55 C54 C53 C52 0.0
C55 C56 C57 Sm2 17.1(19)
C55 C56 C57 N7 119.2(5)
C55 C56 C57 N8 -53.7(6)
C57 N7 C72 C73 142.2(5)
C57 N7 C72 C77 -44.5(7)
C57 N8 C79 C84 146.2(5)
C57 N8 C79 C80 -40.2(7)
C57 C56 C55 C54 -178.9(4)
C62 C61 C60 C59 0.0
C61 C62 C63 C58 0.0
C61 C60 C59 C58 0.0
C60 C59 C58 N5 -178.2(4)
C60 C59 C58 C63 0.0
C59 C58 C63 C62 0.0
C58 N5 C43 Sm1 -177.8(6)
C58 N5 C43 N6 -174.9(5)
C58 N5 C43 C44 -1.0(8)
C63 C62 C61 C60 0.0
C63 C62 C61 C64 -178.7(5)
C64 C61 C60 C59 178.7(5)
C69 C68 C67 C66 0.0
C68 C69 C70 C65 0.0
C68 C67 C66 C65 0.0
C67 C66 C65 N6 -175.3(4)
C67 C66 C65 C70 0.0
C66 C65 C70 C69 0.0
C65 N6 C43 Sm1 178.9(6)
C65 N6 C43 N5 176.0(5)
C65 N6 C43 C44 2.2(8)
C70 C69 C68 C67 0.0
C70 C69 C68 C71 -175.6(5)
C71 C68 C67 C66 175.7(5)
C73 C72 C77 C76 0.0
C72 N7 C57 Sm2 156.9(6)
C72 N7 C57 N8 164.7(5)
C72 N7 C57 C56 -8.7(8)
C72 C73 C74 C75 0.0
C72 C77 C76 C75 0.0
C77 C76 C75 C74 0.0
C77 C76 C75 C78 177.4(6)
C76 C75 C74 C73 0.0
C74 C73 C72 N7 173.6(4)
C74 C73 C72 C77 0.0
C78 C75 C74 C73 -177.4(6)
C79 N8 C57 Sm2 170.2(6)
C79 N8 C57 N7 161.9(5)
C79 N8 C57 C56 -24.7(8)
C79 C84 C83 C82 0.0
C84 C79 C80 C81 0.0
C84 C83 C82 C81 0.0
C84 C83 C82 C85 -176.0(6)
C83 C82 C81 C80 0.0
C82 C81 C80 C79 0.0
C80 C79 C84 C83 0.0
C85 C82 C81 C80 176.0(5)
C86 Si1 N9 Sm1 9.0(5)
C86 Si1 N9 Si2 -165.6(4)
C87 Si1 N9 Sm1 -109.2(4)
C87 Si1 N9 Si2 76.2(5)
C88 Si1 N9 Sm1 129.6(4)
C88 Si1 N9 Si2 -45.0(6)
C89 Si2 N9 Sm1 23.7(5)
C89 Si2 N9 Si1 -161.5(4)
C90 Si2 N9 Sm1 -93.8(4)
C90 Si2 N9 Si1 81.0(5)
C91 Si2 N9 Sm1 144.1(5)
C91 Si2 N9 Si1 -41.1(6)
C92 Si3 N10 Sm2 16.9(5)
C92 Si3 N10 Si4A -170.8(6)
C92 Si3 N10 Si4B -152.8(5)
C93 Si3 N10 Sm2 -103.7(4)
C93 Si3 N10 Si4A 68.6(6)
C93 Si3 N10 Si4B 86.6(6)
C94 Si3 N10 Sm2 135.4(4)
C94 Si3 N10 Si4A -52.3(7)
C94 Si3 N10 Si4B -34.3(7)
C95 Si4A N10 Sm2 -11.2(8)
C95 Si4A N10 Si3 175.9(5)
C95 Si4B N10 Sm2 17.2(7)
C95 Si4B N10 Si3 -172.7(5)
C98 O3 C101 C100 -21.6(8)
C98 C99 C100 C101 -25.2(10)
C99 C100 C101 O3 28.3(8)
C101 O3 C98 C99 5.1(10)
C1A O4 C102 C103 29.1(13)
C1A C1B C103 C102 36.7(14)
C22A N2 C1 Sm1 162.4(9)
C22A N2 C1 N1 173.5(8)
C22A N2 C1 C2 -2.4(11)
C22A C23A C24A C25A 2.0(15)
C23A C22A C27A C26A 0.0(15)
C23A C24A C25A C26A -1.1(15)
C23A C24A C25A C28A 177.4(10)
C24A C25A C26A C27A -0.4(15)
C25A C26A C27A C22A 0.9(16)
C27A C22A C23A C24A -1.4(14)
C28A C25A C26A C27A -178.9(11)
C96A Si4A N10 Sm2 -128.9(10)
C96A Si4A N10 Si3 58.2(12)
C97A Si4A N10 Sm2 110.0(10)
C97A Si4A N10 Si3 -62.9(11)
C102 O4 C1A C1B -3.6(14)
C1C C104 C105 O4 12(4)
C1D O4 C105 C104 -6(4)
C1D C1C C104 C105 -11(4)
C25B C26B C27B C22B 0.0
C26B C25B C24B C23B 0.0
C26B C27B C22B N2 -173(3)
C26B C27B C22B C23B 0.0
C27B C22B C23B C24B 0.0
C22B N2 C1 Sm1 149.2(12)
C22B N2 C1 N1 160.3(12)
C22B N2 C1 C2 -15.6(13)
C22B C23B C24B C25B 0.0
C24B C25B C26B C27B 0.0
C28B C25B C26B C27B -180(2)
C28B C25B C24B C23B 180(3)
C96B Si4B N10 Sm2 -99.4(8)
C96B Si4B N10 Si3 70.8(9)
C97B Si4B N10 Sm2 134.5(8)
C97B Si4B N10 Si3 -55.4(9)
C104 C1C C1D O4 7(3)
C105 O4 C1D C1C -1(4)
O6 C110 C111 C112 -1(2)
C110 O6 C113 C112 14.5(18)
C110 C111 C112 C113 10(2)
C111 C112 C113 O6 -15(2)
C113 O6 C110 C111 -7.4(18)
O5 C106 C107 C108 -23.4(15)
C106 O5 C109 C108 -27.7(16)
C106 C107 C108 C109 7.1(15)
C107 C108 C109 O5 11.7(15)
C109 O5 C106 C107 34.0(16)
O7 C114 C115 C116 -26(3)
C114 O7 C117 C116 12(3)
C114 C115 C116 C117 33(3)
C115 C116 C117 O7 -27(2)
C117 O7 C114 C115 9(3)
